data_4501991
loop_
_publ_author_name
'Ye, Qiong'
'Akutagawa, Tomoyuki'
'Noro, Shin-ichiro'
'Nakamura, Takayoshi'
'Xiong, Ren-Gen'

_publ_section_title
;
 Polymorphism and Magnetism of
 (cis-Cyclohexane-1,4-diammonium)(Dicyclohexano[18]crown-6)2[Ni(dmit)2]2Salts
;
_journal_issue 11
_journal_name_full 'Crystal Growth &amp; Design'
_journal_page_first 4856
_journal_paper_doi 10.1021/cg100826c
_journal_volume 10
_journal_year 2010
_chemical_formula_moiety 'C58 H88 N2 Ni2 O12 S20 '
_chemical_formula_sum 'C58 H88 N2 Ni2 O12 S20'
_chemical_formula_weight 1763.94
_space_group_IT_number 2
_symmetry_cell_setting triclinic
_symmetry_Int_Tables_number 2
_symmetry_space_group_name_Hall '-P 1'
_symmetry_space_group_name_H-M 'P -1'
_cell_angle_alpha 78.6284(7)
_cell_angle_beta 75.5395(10)
_cell_angle_gamma 74.4881(10)
_cell_formula_units_Z 2
_cell_length_a 12.4995(4)
_cell_length_b 13.8659(4)
_cell_length_c 24.1563(7)
_cell_measurement_reflns_used 50004
_cell_measurement_temperature 100
_cell_measurement_theta_max 27.5
_cell_measurement_theta_min 3.0
_cell_volume 3868.1(2)
_computing_cell_refinement PROCESS-AUTO
_computing_data_collection PROCESS-AUTO
_computing_data_reduction CrystalStructure
_computing_publication_material 'CrystalStructure 3.8'
_computing_structure_refinement CRYSTALS
_computing_structure_solution SHELXS97
_diffrn_ambient_temperature 100
_diffrn_detector_area_resol_mean 10.00
_diffrn_measured_fraction_theta_full 0.988
_diffrn_measured_fraction_theta_max 0.988
_diffrn_measurement_device_type 'Rigaku RAXIS-RAPID'
_diffrn_measurement_method \w
_diffrn_radiation_type 'Mo K\a'
_diffrn_radiation_wavelength 0.71075
_diffrn_reflns_av_R_equivalents 0.028
_diffrn_reflns_limit_h_max 16
_diffrn_reflns_limit_h_min -16
_diffrn_reflns_limit_k_max 17
_diffrn_reflns_limit_k_min -17
_diffrn_reflns_limit_l_max 29
_diffrn_reflns_limit_l_min -31
_diffrn_reflns_number 61009
_diffrn_reflns_theta_full 27.48
_diffrn_reflns_theta_max 27.48
_exptl_absorpt_coefficient_mu 1.082
_exptl_absorpt_correction_T_max 0.805
_exptl_absorpt_correction_T_min 0.625
_exptl_absorpt_correction_type multi-scan
_exptl_absorpt_process_details
;
    Higashi, T. (1995). Program for Absorption Correction.
    Rigaku Corporation, Tokyo, Japan.
;
_exptl_crystal_colour black
_exptl_crystal_density_diffrn 1.514
_exptl_crystal_density_method 'not measured'
_exptl_crystal_description rhombhedron
_exptl_crystal_F_000 1844.00
_exptl_crystal_size_max 0.30
_exptl_crystal_size_mid 0.20
_exptl_crystal_size_min 0.20
_refine_diff_density_max 1.50
_refine_diff_density_min -1.21
_refine_ls_extinction_method none
_refine_ls_goodness_of_fit_ref 0.729
_refine_ls_hydrogen_treatment refall
_refine_ls_number_parameters 945
_refine_ls_number_reflns 13473
_refine_ls_R_factor_gt 0.0597
_refine_ls_shift/su_max 0.0099
_refine_ls_structure_factor_coef Fsqd
_refine_ls_weighting_details
;
    Chebychev polynomial with 3 parameters (Carruthers & Watkin, 1979)
    16860.8000    23425.2000    6746.3300
;
_refine_ls_weighting_scheme calc
_refine_ls_wR_factor_ref 0.1037
_reflns_number_gt 13406
_reflns_number_total 17509
_reflns_threshold_expression F^2^>2.0\s(F^2^)
_cod_data_source_file cg100826c_si_002.cif
_cod_data_source_block '_cis-dicyclo2-180a'
_cod_original_formula_sum 'C58 H88 N2 Ni2 O12 S20 '
_cod_database_code 4501991

loop_
_symmetry_equiv_pos_site_id
_symmetry_equiv_pos_as_xyz
1 +X,+Y,+Z
2 -X,-Y,-Z

loop_
_atom_site_label
_atom_site_type_symbol
_atom_site_fract_x
_atom_site_fract_y
_atom_site_fract_z
_atom_site_U_iso_or_equiv
_atom_site_adp_type
_atom_site_occupancy
_atom_site_symmetry_multiplicity
_atom_site_calc_flag
_atom_site_refinement_flags
Ni(1) Ni 0.18059(4) 0.52818(3) 0.94079(2) 0.02683(11) Uani 1.00 1 d .
Ni(2) Ni 0.66835(4) -0.01709(3) 0.44608(2) 0.02552(10) Uani 1.00 1 d .
S(1) S 0.29755(9) 0.38403(7) 0.95767(4) 0.0352(2) Uani 1.00 1 d .
S(2) S 0.46702(9) 0.24905(7) 0.87384(5) 0.0428(2) Uani 1.00 1 d .
S(3) S 0.58783(12) 0.19909(8) 0.75700(6) 0.0583(3) Uani 1.00 1 d .
S(4) S 0.39711(10) 0.38064(7) 0.77437(5) 0.0421(2) Uani 1.00 1 d .
S(5) S 0.22740(9) 0.53082(7) 0.84814(4) 0.0341(2) Uani 1.00 1 d .
S(6) S 0.07135(8) 0.67579(6) 0.92387(4) 0.0313(2) Uani 1.00 1 d .
S(7) S -0.10674(9) 0.80817(7) 1.00568(4) 0.0387(2) Uani 1.00 1 d .
S(8) S -0.24007(11) 0.85310(10) 1.12211(6) 0.0548(3) Uani 1.00 1 d .
S(9) S -0.05712(10) 0.66603(8) 1.10602(4) 0.0403(2) Uani 1.00 1 d .
S(10) S 0.12483(9) 0.52205(7) 1.03315(4) 0.0339(2) Uani 1.00 1 d .
S(11) S 0.53666(8) 0.12040(7) 0.44297(4) 0.0309(2) Uani 1.00 1 d .
S(12) S 0.45093(9) 0.28403(7) 0.52079(4) 0.0403(2) Uani 1.00 1 d .
S(13) S 0.45571(16) 0.38057(11) 0.61856(6) 0.0750(4) Uani 1.00 1 d .
S(14) S 0.61356(11) 0.18399(8) 0.59287(4) 0.0460(2) Uani 1.00 1 d .
S(15) S 0.71169(8) 0.01140(7) 0.52160(4) 0.0340(2) Uani 1.00 1 d .
S(16) S 0.80065(8) -0.15534(7) 0.44763(4) 0.0334(2) Uani 1.00 1 d .
S(17) S 0.88391(9) -0.31380(7) 0.36603(5) 0.0417(2) Uani 1.00 1 d .
S(18) S 0.88252(11) -0.40249(8) 0.26362(5) 0.0508(3) Uani 1.00 1 d .
S(19) S 0.71920(9) -0.21138(7) 0.29592(4) 0.0382(2) Uani 1.00 1 d .
S(20) S 0.62069(9) -0.04405(7) 0.37156(4) 0.0346(2) Uani 1.00 1 d .
O(1) O 0.5071(2) 0.3145(2) 0.08659(12) 0.0415(7) Uani 1.00 1 d .
O(2) O 0.3455(3) 0.4992(2) 0.13436(16) 0.0685(11) Uani 1.00 1 d .
O(3) O 0.2883(3) 0.4816(2) 0.25515(14) 0.0505(9) Uani 1.00 1 d .
O(4) O 0.2520(3) 0.3016(2) 0.32025(14) 0.0639(10) Uani 1.00 1 d .
O(5) O 0.3610(2) 0.1208(2) 0.27204(12) 0.0422(7) Uani 1.00 1 d .
O(6) O 0.5022(2) 0.14007(19) 0.16112(12) 0.0384(7) Uani 1.00 1 d .
O(7) O -0.0670(3) 0.1581(3) 0.40122(14) 0.0686(11) Uani 1.00 1 d .
O(8) O 0.1058(2) 0.0203(2) 0.34336(14) 0.0511(8) Uani 1.00 1 d .
O(9) O 0.0473(2) -0.04691(18) 0.24956(14) 0.0411(7) Uani 1.00 1 d .
O(10) O -0.1492(2) 0.0783(2) 0.22401(14) 0.0435(8) Uani 1.00 1 d .
O(11) O -0.2633(2) 0.2621(2) 0.26617(15) 0.0484(8) Uani 1.00 1 d .
O(12) O -0.1890(2) 0.3259(2) 0.35080(13) 0.0479(8) Uani 1.00 1 d .
N(1) N 0.3068(2) 0.3095(2) 0.19117(12) 0.0273(7) Uani 1.00 1 d .
N(2) N -0.0334(2) 0.1772(2) 0.27695(13) 0.0284(7) Uani 1.00 1 d .
C(1) C 0.3583(3) 0.3569(2) 0.88867(18) 0.0355(10) Uani 1.00 1 d .
C(2) C 0.4896(3) 0.2722(2) 0.7993(2) 0.0433(11) Uani 1.00 1 d .
C(3) C 0.3280(3) 0.4189(2) 0.84082(17) 0.0343(9) Uani 1.00 1 d .
C(4) C -0.0002(3) 0.6998(2) 0.99194(16) 0.0317(9) Uani 1.00 1 d .
C(5) C -0.1407(3) 0.7799(3) 1.08011(18) 0.0411(11) Uani 1.00 1 d .
C(6) C 0.0230(3) 0.6333(2) 1.03960(16) 0.0317(9) Uani 1.00 1 d .
C(7) C 0.5407(3) 0.1711(2) 0.50145(15) 0.0304(8) Uani 1.00 1 d .
C(8) C 0.5038(4) 0.2888(3) 0.57920(18) 0.0442(11) Uani 1.00 1 d .
C(9) C 0.6179(3) 0.1228(2) 0.53565(15) 0.0317(9) Uani 1.00 1 d .
C(10) C 0.7939(3) -0.2026(2) 0.38824(17) 0.0335(9) Uani 1.00 1 d .
C(11) C 0.8301(3) -0.3141(2) 0.30607(18) 0.0386(10) Uani 1.00 1 d .
C(12) C 0.7158(3) -0.1551(2) 0.35545(15) 0.0301(8) Uani 1.00 1 d .
C(13) C 0.5925(4) 0.1075(3) 0.0040(2) 0.0557(14) Uani 1.00 1 d .
C(14) C 0.6308(4) 0.2063(3) -0.01744(19) 0.0528(13) Uani 1.00 1 d .
C(15) C 0.5134(4) 0.1120(3) 0.06282(19) 0.0489(12) Uani 1.00 1 d .
C(16) C 0.6894(4) 0.2297(4) 0.0250(2) 0.0573(14) Uani 1.00 1 d .
C(17) C 0.5709(3) 0.1342(3) 0.10543(18) 0.0407(10) Uani 1.00 1 d .
C(18) C 0.6081(4) 0.2341(3) 0.0855(2) 0.0475(12) Uani 1.00 1 d .
C(19) C 0.5318(4) 0.4118(3) 0.0797(2) 0.0536(14) Uani 1.00 1 d .
C(20) C 0.4252(5) 0.4891(3) 0.0791(2) 0.0616(15) Uani 1.00 1 d .
C(21) C 0.3498(6) 0.5702(3) 0.1638(2) 0.078(2) Uani 1.00 1 d .
C(22) C 0.2759(6) 0.5765(3) 0.2187(2) 0.0676(17) Uani 1.00 1 d .
C(23) C 0.2331(15) 0.4779(4) 0.3117(3) 0.219(5) Uani 1.00 1 d .
C(24) C 0.2558(12) 0.3754(5) 0.3463(3) 0.146(4) Uani 1.00 1 d .
C(25) C 0.2090(11) 0.4086(9) 0.4303(4) 0.076(3) Uani 0.50 1 d P
C(26) C 0.3436(7) 0.4548(6) 0.3974(3) 0.045(2) Uani 0.50 1 d P
C(27) C 0.3004(7) 0.5602(5) 0.3627(3) 0.041(2) Uani 0.50 1 d P
C(28) C 0.2510(4) 0.2019(3) 0.3517(2) 0.0565(14) Uani 1.00 1 d .
C(29) C 0.3535(5) 0.1296(3) 0.33140(19) 0.0610(14) Uani 1.00 1 d .
C(30) C 0.4603(3) 0.0474(2) 0.25358(18) 0.0390(10) Uani 1.00 1 d .
C(31) C 0.4782(3) 0.0463(2) 0.19125(19) 0.0404(10) Uani 1.00 1 d .
C(32) C -0.0437(6) 0.2995(6) 0.4322(3) 0.097(2) Uani 1.00 1 d .
C(33) C -0.2076(7) 0.4459(5) 0.4435(3) 0.094(2) Uani 1.00 1 d .
C(34) C -0.2258(5) 0.2943(4) 0.4112(2) 0.0663(17) Uani 1.00 1 d .
C(35) C -0.1251(5) 0.2347(4) 0.4344(2) 0.0662(17) Uani 1.00 1 d .
C(36) C -0.2868(5) 0.3770(4) 0.4462(2) 0.0719(18) Uani 1.00 1 d .
C(37) C -0.0065(5) 0.0716(5) 0.4316(2) 0.0824(18) Uani 1.00 1 d .
C(38) C 0.0336(5) -0.0112(4) 0.3953(2) 0.0795(18) Uani 1.00 1 d .
C(39) C 0.1715(4) -0.0609(3) 0.3127(2) 0.0605(15) Uani 1.00 1 d .
C(40) C 0.1042(4) -0.1142(3) 0.2907(2) 0.0654(16) Uani 1.00 1 d .
C(41) C -0.0314(3) -0.0874(2) 0.2328(2) 0.0394(10) Uani 1.00 1 d .
C(42) C 0.0266(4) -0.1805(3) 0.2023(2) 0.0521(12) Uani 1.00 1 d .
C(43) C 0.1077(4) -0.1534(3) 0.1464(2) 0.0628(15) Uani 1.00 1 d .
C(44) C 0.0504(4) -0.0699(3) 0.1066(2) 0.0600(15) Uani 1.00 1 d .
C(45) C -0.0144(4) 0.0242(3) 0.1365(2) 0.0476(12) Uani 1.00 1 d .
C(46) C -0.0927(3) -0.0063(2) 0.19262(19) 0.0400(10) Uani 1.00 1 d .
C(47) C -0.2711(4) 0.3899(3) 0.3198(2) 0.0502(12) Uani 1.00 1 d .
C(48) C -0.3386(3) 0.3318(3) 0.3019(2) 0.0455(11) Uani 1.00 1 d .
C(49) C -0.3202(3) 0.2021(3) 0.2487(2) 0.0437(11) Uani 1.00 1 d .
C(50) C -0.2402(4) 0.1432(3) 0.2037(2) 0.0543(14) Uani 1.00 1 d .
C(51) C 0.1807(6) 0.5496(8) 0.3446(3) 0.131(3) Uani 1.00 1 d .
C(52) C -0.0976(7) 0.3869(9) 0.4663(4) 0.147(4) Uani 1.00 1 d .
C(53) C 0.2141(3) 0.3274(3) 0.15707(15) 0.0353(9) Uani 1.00 1 d .
C(54) C 0.1036(3) 0.3899(3) 0.1880(2) 0.0448(11) Uani 1.00 1 d .
C(55) C 0.0440(3) 0.3306(2) 0.24152(16) 0.0339(9) Uani 1.00 1 d .
C(56) C 0.0272(2) 0.2361(2) 0.22549(14) 0.0268(8) Uani 1.00 1 d .
C(57) C 0.1419(3) 0.1697(2) 0.20097(19) 0.0380(10) Uani 1.00 1 d .
C(58) C 0.2004(3) 0.2264(3) 0.14718(17) 0.0470(12) Uani 1.00 1 d .
C(59) C 0.1593(13) 0.5167(9) 0.4017(4) 0.083(4) Uani 0.50 1 d P
C(61) C 0.3465(5) 0.3713(4) 0.3684(6) 0.145(3) Uani 1.00 1 d .
H(1) H 0.3463 0.3623 0.1788 0.033 Uiso 1.00 1 c R
H(2) H 0.3584 0.2466 0.1847 0.033 Uiso 1.00 1 c R
H(3) H 0.2736 0.3080 0.2312 0.033 Uiso 1.00 1 c R
H(4) H 0.0206 0.1299 0.2963 0.035 Uiso 1.00 1 c R
H(5) H -0.0771 0.1421 0.2647 0.035 Uiso 1.00 1 c R
H(6) H -0.0821 0.2221 0.3026 0.035 Uiso 1.00 1 c R
H(7) H 0.5540 0.0968 -0.0227 0.066 Uiso 1.00 1 c R
H(8) H 0.6570 0.0534 0.0068 0.066 Uiso 1.00 1 c R
H(9) H 0.6813 0.2023 -0.0540 0.060 Uiso 1.00 1 c R
H(10) H 0.5661 0.2599 -0.0211 0.059 Uiso 1.00 1 c R
H(11) H 0.4477 0.1648 0.0596 0.060 Uiso 1.00 1 c R
H(12) H 0.4916 0.0494 0.0762 0.060 Uiso 1.00 1 c R
H(13) H 0.7551 0.1771 0.0282 0.067 Uiso 1.00 1 c R
H(14) H 0.7109 0.2923 0.0113 0.067 Uiso 1.00 1 c R
H(15) H 0.6364 0.0810 0.1082 0.048 Uiso 1.00 1 c R
H(16) H 0.6482 0.2425 0.1122 0.057 Uiso 1.00 1 c R
H(17) H 0.5635 0.4163 0.1108 0.069 Uiso 1.00 1 c R
H(18) H 0.5842 0.4218 0.0443 0.069 Uiso 1.00 1 c R
H(19) H 0.3877 0.4732 0.0536 0.075 Uiso 1.00 1 c R
H(20) H 0.4442 0.5526 0.0645 0.075 Uiso 1.00 1 c R
H(21) H 0.4246 0.5539 0.1706 0.095 Uiso 1.00 1 c R
H(22) H 0.3366 0.6343 0.1405 0.094 Uiso 1.00 1 c R
H(23) H 0.2005 0.5967 0.2126 0.084 Uiso 1.00 1 c R
H(24) H 0.2894 0.6252 0.2373 0.084 Uiso 1.00 1 c R
H(25) H 0.1637 0.4763 0.3029 0.255 Uiso 1.00 1 c R
H(26) H 0.1970 0.3732 0.3798 0.190 Uiso 1.00 1 c R
H(31) H 0.2446 0.2048 0.3913 0.068 Uiso 1.00 1 c R
H(32) H 0.1879 0.1806 0.3471 0.068 Uiso 1.00 1 c R
H(33) H 0.3535 0.0656 0.3544 0.070 Uiso 1.00 1 c R
H(34) H 0.4172 0.1523 0.3339 0.070 Uiso 1.00 1 c R
H(35) H 0.5242 0.0635 0.2611 0.049 Uiso 1.00 1 c R
H(36) H 0.4527 -0.0172 0.2740 0.049 Uiso 1.00 1 c R
H(37) H 0.4111 0.0383 0.1828 0.048 Uiso 1.00 1 c R
H(38) H 0.5397 -0.0079 0.1795 0.048 Uiso 1.00 1 c R
H(39) H 0.0188 0.2590 0.4481 0.116 Uiso 1.00 1 c R
H(40) H -0.0172 0.3248 0.3930 0.116 Uiso 1.00 1 c R
H(41) H -0.1859 0.4747 0.4045 0.119 Uiso 1.00 1 c R
H(42) H -0.2476 0.4981 0.4662 0.119 Uiso 1.00 1 c R
H(43) H -0.2754 0.2509 0.4150 0.077 Uiso 1.00 1 c R
H(44) H -0.1489 0.2059 0.4732 0.081 Uiso 1.00 1 c R
H(45) H -0.3105 0.3491 0.4852 0.084 Uiso 1.00 1 c R
H(46) H -0.3513 0.4155 0.4314 0.084 Uiso 1.00 1 c R
H(47) H 0.0575 0.0874 0.4391 0.085 Uiso 1.00 1 c R
H(48) H -0.0539 0.0520 0.4672 0.085 Uiso 1.00 1 c R
H(49) H -0.0303 -0.0259 0.3870 0.086 Uiso 1.00 1 c R
H(50) H 0.0744 -0.0699 0.4153 0.086 Uiso 1.00 1 c R
H(51) H 0.2209 -0.0343 0.2801 0.071 Uiso 1.00 1 c R
H(52) H 0.2151 -0.1084 0.3374 0.071 Uiso 1.00 1 c R
H(53) H 0.0494 -0.1363 0.3222 0.077 Uiso 1.00 1 c R
H(54) H 0.1529 -0.1710 0.2738 0.077 Uiso 1.00 1 c R
H(55) H -0.0847 -0.1054 0.2663 0.047 Uiso 1.00 1 c R
H(56) H 0.0662 -0.2321 0.2269 0.061 Uiso 1.00 1 c R
H(57) H -0.0300 -0.2043 0.1926 0.061 Uiso 1.00 1 c R
H(58) H 0.1648 -0.1309 0.1565 0.072 Uiso 1.00 1 c R
H(59) H 0.1416 -0.2116 0.1276 0.072 Uiso 1.00 1 c R
H(60) H 0.1062 -0.0511 0.0745 0.073 Uiso 1.00 1 c R
H(61) H -0.0018 -0.0942 0.0935 0.073 Uiso 1.00 1 c R
H(62) H 0.0387 0.0549 0.1442 0.060 Uiso 1.00 1 c R
H(63) H -0.0591 0.0711 0.1120 0.060 Uiso 1.00 1 c R
H(64) H -0.1493 -0.0314 0.1839 0.050 Uiso 1.00 1 c R
H(65) H -0.3210 0.4377 0.3433 0.059 Uiso 1.00 1 c R
H(66) H -0.2324 0.4243 0.2859 0.059 Uiso 1.00 1 c R
H(67) H -0.3928 0.3763 0.2816 0.054 Uiso 1.00 1 c R
H(68) H -0.3767 0.2959 0.3353 0.054 Uiso 1.00 1 c R
H(69) H -0.3458 0.1566 0.2811 0.054 Uiso 1.00 1 c R
H(70) H -0.3835 0.2435 0.2337 0.054 Uiso 1.00 1 c R
H(71) H -0.2123 0.1893 0.1722 0.068 Uiso 1.00 1 c R
H(72) H -0.2799 0.1051 0.1908 0.068 Uiso 1.00 1 c R
H(75) H -0.1169 0.3629 0.5063 0.194 Uiso 1.00 1 c R
H(76) H -0.0476 0.4306 0.4603 0.194 Uiso 1.00 1 c R
H(77) H 0.2375 0.3642 0.1204 0.041 Uiso 1.00 1 c R
H(78) H 0.1190 0.4460 0.1990 0.048 Uiso 1.00 1 c R
H(79) H 0.0536 0.4134 0.1618 0.049 Uiso 1.00 1 c R
H(80) H 0.0902 0.3118 0.2695 0.038 Uiso 1.00 1 c R
H(81) H -0.0275 0.3710 0.2571 0.039 Uiso 1.00 1 c R
H(82) H -0.0173 0.2556 0.1968 0.032 Uiso 1.00 1 c R
H(83) H 0.1882 0.1528 0.2289 0.049 Uiso 1.00 1 c R
H(84) H 0.1304 0.1096 0.1925 0.049 Uiso 1.00 1 c R
H(85) H 0.1568 0.2383 0.1184 0.060 Uiso 1.00 1 c R
H(86) H 0.2733 0.1853 0.1344 0.060 Uiso 1.00 1 c R

loop_
_atom_site_aniso_label
_atom_site_aniso_U_11
_atom_site_aniso_U_22
_atom_site_aniso_U_33
_atom_site_aniso_U_12
_atom_site_aniso_U_13
_atom_site_aniso_U_23
Ni(1) 0.0328(2) 0.0234(2) 0.0263(2) -0.00621(17) -0.01299(19) 0.00010(17)
Ni(2) 0.0231(2) 0.0275(2) 0.0243(2) -0.00344(17) -0.00749(17) 0.00030(17)
S(1) 0.0413(5) 0.0262(4) 0.0392(5) -0.0059(3) -0.0180(4) 0.0026(3)
S(2) 0.0381(5) 0.0253(4) 0.0646(6) -0.0018(3) -0.0169(5) -0.0049(4)
S(3) 0.0541(7) 0.0345(5) 0.0811(8) -0.0020(4) -0.0005(6) -0.0246(5)
S(4) 0.0458(6) 0.0347(4) 0.0445(5) -0.0017(4) -0.0080(4) -0.0147(4)
S(5) 0.0429(5) 0.0273(3) 0.0294(4) 0.0009(3) -0.0127(4) -0.0039(3)
S(6) 0.0413(5) 0.0264(3) 0.0257(4) -0.0027(3) -0.0136(3) -0.0007(3)
S(7) 0.0417(5) 0.0322(4) 0.0420(5) -0.0035(3) -0.0103(4) -0.0095(4)
S(8) 0.0423(6) 0.0629(7) 0.0616(7) -0.0127(5) 0.0039(5) -0.0320(6)
S(9) 0.0474(6) 0.0473(5) 0.0287(4) -0.0172(4) -0.0039(4) -0.0075(4)
S(10) 0.0421(5) 0.0327(4) 0.0274(4) -0.0081(3) -0.0142(3) 0.0032(3)
S(11) 0.0303(4) 0.0292(3) 0.0323(4) -0.0013(3) -0.0127(3) -0.0017(3)
S(12) 0.0396(5) 0.0343(4) 0.0399(5) -0.0006(4) -0.0036(4) -0.0056(4)
S(13) 0.1160(13) 0.0541(7) 0.0472(6) -0.0045(7) -0.0050(7) -0.0254(6)
S(14) 0.0616(7) 0.0477(5) 0.0313(4) -0.0087(5) -0.0140(4) -0.0114(4)
S(15) 0.0320(5) 0.0395(4) 0.0286(4) -0.0011(3) -0.0129(3) -0.0018(3)
S(16) 0.0285(4) 0.0321(4) 0.0376(4) -0.0009(3) -0.0126(3) -0.0008(3)
S(17) 0.0330(5) 0.0330(4) 0.0538(6) -0.0018(3) -0.0038(4) -0.0086(4)
S(18) 0.0491(6) 0.0405(5) 0.0602(6) -0.0148(4) 0.0100(5) -0.0225(5)
S(19) 0.0399(5) 0.0411(5) 0.0329(4) -0.0091(4) -0.0019(4) -0.0110(4)
S(20) 0.0358(5) 0.0366(4) 0.0298(4) 0.0018(3) -0.0142(3) -0.0056(3)
O(1) 0.0490(17) 0.0460(15) 0.0362(14) -0.0291(13) -0.0095(12) 0.0044(12)
O(2) 0.098(3) 0.0427(17) 0.063(2) -0.0286(18) -0.006(2) -0.0006(16)
O(3) 0.072(2) 0.0272(13) 0.0583(19) -0.0134(13) -0.0282(17) 0.0008(13)
O(4) 0.101(3) 0.0365(15) 0.0380(16) -0.0103(17) 0.0016(17) 0.0041(13)
O(5) 0.0539(18) 0.0402(14) 0.0326(13) -0.0110(13) -0.0132(13) 0.0001(11)
O(6) 0.0433(16) 0.0291(12) 0.0438(15) -0.0074(11) -0.0086(12) -0.0093(11)
O(7) 0.046(2) 0.097(2) 0.0401(17) 0.0048(19) -0.0108(15) 0.0163(18)
O(8) 0.0347(16) 0.0500(17) 0.0608(19) -0.0127(13) -0.0120(14) 0.0170(14)
O(9) 0.0289(14) 0.0228(11) 0.0708(19) -0.0062(10) -0.0114(13) -0.0031(12)
O(10) 0.0313(15) 0.0390(14) 0.0670(19) -0.0026(11) -0.0144(13) -0.0258(13)
O(11) 0.0266(15) 0.0507(16) 0.073(2) 0.0027(12) -0.0142(14) -0.0309(15)
O(12) 0.0535(19) 0.0474(16) 0.0401(15) -0.0015(14) -0.0099(14) -0.0139(13)
N(1) 0.0305(16) 0.0291(13) 0.0228(13) -0.0095(11) -0.0075(11) 0.0010(11)
N(2) 0.0231(14) 0.0263(13) 0.0376(16) -0.0084(11) -0.0076(12) -0.0031(12)
C(1) 0.038(2) 0.0250(16) 0.049(2) -0.0060(14) -0.0190(17) -0.0062(16)
C(2) 0.043(2) 0.0264(17) 0.065(2) -0.0078(16) -0.014(2) -0.0130(18)
C(3) 0.034(2) 0.0301(17) 0.0384(19) -0.0046(14) -0.0091(16) -0.0057(15)
C(4) 0.038(2) 0.0292(16) 0.0306(17) -0.0103(14) -0.0112(15) -0.0008(14)
C(5) 0.039(2) 0.048(2) 0.040(2) -0.0148(18) -0.0028(17) -0.0164(18)
C(6) 0.036(2) 0.0354(17) 0.0289(17) -0.0136(15) -0.0121(15) -0.0026(14)
C(7) 0.0307(19) 0.0322(16) 0.0253(15) -0.0081(14) -0.0013(14) -0.0017(13)
C(8) 0.058(2) 0.038(2) 0.0345(19) -0.0097(18) -0.0046(19) -0.0079(16)
C(9) 0.0301(19) 0.0360(18) 0.0265(16) -0.0076(14) -0.0026(14) -0.0029(14)
C(10) 0.0278(19) 0.0281(16) 0.0386(19) -0.0081(14) 0.0032(15) -0.0013(14)
C(11) 0.034(2) 0.0337(18) 0.044(2) -0.0113(15) 0.0084(17) -0.0129(16)
C(12) 0.0270(18) 0.0336(17) 0.0282(17) -0.0054(14) -0.0043(14) -0.0048(14)
C(13) 0.066(3) 0.049(2) 0.048(2) -0.008(2) -0.006(2) -0.014(2)
C(14) 0.046(2) 0.064(2) 0.039(2) -0.007(2) 0.0032(19) -0.008(2)
C(15) 0.058(3) 0.047(2) 0.044(2) -0.018(2) -0.006(2) -0.0113(19)
C(16) 0.043(2) 0.068(3) 0.056(2) -0.023(2) 0.000(2) 0.001(2)
C(17) 0.038(2) 0.042(2) 0.039(2) -0.0092(17) -0.0039(17) -0.0042(17)
C(18) 0.042(2) 0.054(2) 0.047(2) -0.0123(19) -0.0067(19) -0.010(2)
C(19) 0.067(3) 0.051(2) 0.053(2) -0.031(2) -0.018(2) -0.001(2)
C(20) 0.093(4) 0.048(2) 0.047(2) -0.038(2) -0.011(2) 0.011(2)
C(21) 0.120(5) 0.036(2) 0.080(3) -0.030(3) -0.020(3) 0.003(2)
C(22) 0.122(5) 0.0250(19) 0.063(3) -0.012(2) -0.039(3) -0.004(2)
C(23) 0.55(2) 0.033(3) 0.052(4) -0.026(6) -0.082(8) 0.000(2)
C(24) 0.341(16) 0.061(3) 0.075(4) -0.075(6) -0.098(7) 0.011(3)
C(25) 0.097(9) 0.082(7) 0.038(5) 0.010(6) -0.023(5) -0.016(5)
C(26) 0.047(5) 0.054(4) 0.048(4) -0.013(3) -0.027(4) -0.013(4)
C(27) 0.050(5) 0.033(3) 0.052(4) -0.017(3) -0.017(3) -0.017(3)
C(28) 0.075(3) 0.053(2) 0.043(2) -0.017(2) -0.019(2) 0.002(2)
C(29) 0.103(4) 0.038(2) 0.035(2) -0.008(2) -0.015(2) 0.0000(18)
C(30) 0.047(2) 0.0287(17) 0.048(2) -0.0112(16) -0.0235(19) 0.0003(16)
C(31) 0.040(2) 0.0251(16) 0.055(2) -0.0027(15) -0.0105(19) -0.0099(17)
C(32) 0.063(4) 0.141(6) 0.086(4) -0.026(4) -0.004(3) -0.023(4)
C(33) 0.107(6) 0.100(5) 0.091(5) -0.047(4) -0.004(4) -0.037(4)
C(34) 0.056(3) 0.076(3) 0.062(3) -0.014(2) -0.001(2) -0.012(2)
C(35) 0.080(4) 0.085(3) 0.039(2) -0.029(3) -0.020(2) 0.002(2)
C(36) 0.063(3) 0.084(3) 0.063(3) -0.021(3) 0.002(2) -0.009(3)
C(37) 0.047(3) 0.104(4) 0.060(3) 0.003(3) -0.009(2) 0.040(3)
C(38) 0.048(3) 0.077(3) 0.089(4) -0.018(2) -0.014(2) 0.048(3)
C(39) 0.039(2) 0.044(2) 0.094(4) -0.0060(19) -0.029(2) 0.015(2)
C(40) 0.048(3) 0.034(2) 0.110(4) -0.005(2) -0.031(3) 0.011(2)
C(41) 0.030(2) 0.0254(16) 0.062(2) -0.0104(14) 0.0018(18) -0.0122(17)
C(42) 0.041(2) 0.0308(18) 0.080(3) -0.0112(17) 0.009(2) -0.021(2)
C(43) 0.052(3) 0.039(2) 0.088(3) -0.015(2) 0.022(2) -0.028(2)
C(44) 0.062(3) 0.062(2) 0.059(2) -0.037(2) 0.020(2) -0.027(2)
C(45) 0.051(2) 0.044(2) 0.054(2) -0.0259(19) -0.006(2) -0.0076(19)
C(46) 0.032(2) 0.0372(19) 0.057(2) -0.0168(16) -0.0018(18) -0.0172(18)
C(47) 0.050(2) 0.040(2) 0.057(2) -0.0035(19) -0.005(2) -0.015(2)
C(48) 0.034(2) 0.043(2) 0.058(2) -0.0022(17) -0.009(2) -0.012(2)
C(49) 0.026(2) 0.041(2) 0.068(2) -0.0037(16) -0.0170(19) -0.014(2)
C(50) 0.047(2) 0.054(2) 0.069(3) -0.003(2) -0.033(2) -0.010(2)
C(51) 0.056(4) 0.169(8) 0.093(5) 0.034(4) 0.004(3) 0.045(5)
C(52) 0.086(5) 0.276(12) 0.122(7) -0.058(7) 0.000(5) -0.137(8)
C(53) 0.0245(18) 0.056(2) 0.0224(16) -0.0114(16) -0.0096(14) 0.0111(15)
C(54) 0.029(2) 0.037(2) 0.055(2) -0.0059(16) -0.0046(18) 0.0158(18)
C(55) 0.036(2) 0.0243(16) 0.0362(18) -0.0060(14) -0.0008(16) -0.0012(14)
C(56) 0.0191(16) 0.0350(17) 0.0258(16) -0.0028(13) -0.0089(13) -0.0023(13)
C(57) 0.0214(18) 0.0420(19) 0.058(2) -0.0096(15) -0.0036(17) -0.0274(18)
C(58) 0.029(2) 0.091(3) 0.0304(19) -0.021(2) -0.0006(16) -0.029(2)
C(59) 0.117(11) 0.073(7) 0.045(5) 0.003(7) -0.010(6) -0.019(5)
C(61) 0.044(3) 0.050(3) 0.351(15) 0.006(2) -0.070(6) -0.042(5)

loop_
_atom_type_symbol
_atom_type_description
_atom_type_scat_dispersion_real
_atom_type_scat_dispersion_imag
_atom_type_scat_source
C C 0.003 0.002
;
International Tables for Crystallography
(1992, Vol. C, Tables 4.2.6.8 and 6.1.1.4)
;
H H 0.000 0.000
;
International Tables for Crystallography
(1992, Vol. C, Table 6.1.1.4)
;
O O 0.011 0.006
;
International Tables for Crystallography
(1992, Vol. C, Tables 4.2.6.8 and 6.1.1.4)
;
N N 0.006 0.003
;
International Tables for Crystallography
(1992, Vol. C, Tables 4.2.6.8 and 6.1.1.4)
;
Ni Ni 0.339 1.112
;
International Tables for Crystallography
(1992, Vol. C, Tables 4.2.6.8 and 6.1.1.4)
;
S S 0.125 0.123
;
International Tables for Crystallography
(1992, Vol. C, Tables 4.2.6.8 and 6.1.1.4)
;

loop_
_geom_angle_atom_site_label_1
_geom_angle_atom_site_label_2
_geom_angle_atom_site_label_3
_geom_angle
_geom_angle_publ_flag
S(1) Ni(1) S(5) 93.68(3) yes
S(1) Ni(1) S(6) 176.88(5) yes
S(1) Ni(1) S(10) 86.85(3) yes
S(5) Ni(1) S(6) 86.38(3) yes
S(5) Ni(1) S(10) 176.41(5) yes
S(6) Ni(1) S(10) 93.28(3) yes
S(11) Ni(2) S(15) 93.11(4) yes
S(11) Ni(2) S(16) 178.99(4) yes
S(11) Ni(2) S(20) 85.77(4) yes
S(15) Ni(2) S(16) 87.86(4) yes
S(15) Ni(2) S(20) 178.58(4) yes
S(16) Ni(2) S(20) 93.27(4) yes
Ni(1) S(1) C(1) 101.20(12) yes
C(1) S(2) C(2) 98.02(18) yes
C(2) S(4) C(3) 97.6(2) yes
Ni(1) S(5) C(3) 102.37(13) yes
Ni(1) S(6) C(4) 102.26(11) yes
C(4) S(7) C(5) 97.92(17) yes
C(5) S(9) C(6) 97.40(18) yes
Ni(1) S(10) C(6) 102.19(12) yes
Ni(2) S(11) C(7) 102.55(12) yes
C(7) S(12) C(8) 97.73(19) yes
C(8) S(14) C(9) 97.4(2) yes
Ni(2) S(15) C(9) 102.33(15) yes
Ni(2) S(16) C(10) 101.76(12) yes
C(10) S(17) C(11) 98.09(19) yes
C(11) S(19) C(12) 97.2(2) yes
Ni(2) S(20) C(12) 102.33(14) yes
C(18) O(1) C(19) 111.9(3) yes
C(20) O(2) C(21) 117.1(4) yes
C(22) O(3) C(23) 118.9(4) yes
C(24) O(4) C(28) 120.7(4) yes
C(29) O(5) C(30) 108.8(3) yes
C(17) O(6) C(31) 114.5(3) yes
C(35) O(7) C(37) 114.2(4) yes
C(38) O(8) C(39) 113.2(3) yes
C(40) O(9) C(41) 113.1(3) yes
C(46) O(10) C(50) 115.3(4) yes
C(48) O(11) C(49) 112.1(3) yes
C(34) O(12) C(47) 118.2(3) yes
S(1) C(1) S(2) 122.7(2) yes
S(1) C(1) C(3) 122.6(2) yes
S(2) C(1) C(3) 114.6(2) yes
S(2) C(2) S(3) 123.4(2) yes
S(2) C(2) S(4) 112.7(2) yes
S(3) C(2) S(4) 123.9(2) yes
S(4) C(3) S(5) 122.9(2) yes
S(4) C(3) C(1) 117.0(2) yes
S(5) C(3) C(1) 120.1(2) yes
S(6) C(4) S(7) 123.4(2) yes
S(6) C(4) C(6) 121.2(2) yes
S(7) C(4) C(6) 115.4(2) yes
S(7) C(5) S(8) 123.8(2) yes
S(7) C(5) S(9) 112.7(2) yes
S(8) C(5) S(9) 123.4(2) yes
S(9) C(6) S(10) 122.5(2) yes
S(9) C(6) C(4) 116.5(2) yes
S(10) C(6) C(4) 121.0(2) yes
S(11) C(7) S(12) 123.1(2) yes
S(11) C(7) C(9) 120.5(2) yes
S(12) C(7) C(9) 116.5(3) yes
S(12) C(8) S(13) 123.6(2) yes
S(12) C(8) S(14) 113.1(2) yes
S(13) C(8) S(14) 123.3(3) yes
S(14) C(9) S(15) 123.1(2) yes
S(14) C(9) C(7) 115.4(2) yes
S(15) C(9) C(7) 121.5(3) yes
S(16) C(10) S(17) 123.2(2) yes
S(16) C(10) C(12) 121.6(2) yes
S(17) C(10) C(12) 115.2(3) yes
S(17) C(11) S(18) 122.8(2) yes
S(17) C(11) S(19) 112.7(2) yes
S(18) C(11) S(19) 124.5(2) yes
S(19) C(12) S(20) 122.3(2) yes
S(19) C(12) C(10) 116.7(2) yes
S(20) C(12) C(10) 121.0(3) yes
C(14) C(13) C(15) 110.3(4) yes
C(13) C(14) C(16) 111.3(4) yes
C(13) C(15) C(17) 110.4(4) yes
C(14) C(16) C(18) 110.0(4) yes
O(6) C(17) C(15) 113.7(3) yes
O(6) C(17) C(18) 106.8(3) yes
C(15) C(17) C(18) 111.7(3) yes
O(1) C(18) C(16) 114.1(3) yes
O(1) C(18) C(17) 107.7(3) yes
C(16) C(18) C(17) 109.0(4) yes
O(1) C(19) C(20) 108.2(4) yes
O(2) C(20) C(19) 116.6(4) yes
O(2) C(21) C(22) 116.9(5) yes
O(3) C(22) C(21) 112.0(3) yes
O(3) C(23) C(24) 114.3(6) yes
O(3) C(23) C(51) 132.1(6) yes
C(24) C(23) C(51) 112.2(6) yes
O(4) C(24) C(23) 114.2(8) yes
O(4) C(24) C(61) 121.3(8) yes
C(23) C(24) C(61) 105.2(11) yes
C(27) C(26) C(61) 112.3(8) yes
C(26) C(27) C(51) 104.4(7) yes
O(4) C(28) C(29) 111.3(4) yes
O(5) C(29) C(28) 109.8(4) yes
O(5) C(30) C(31) 110.0(3) yes
O(6) C(31) C(30) 109.0(3) yes
C(35) C(32) C(52) 112.6(6) yes
C(36) C(33) C(52) 112.2(6) yes
O(12) C(34) C(35) 108.2(4) yes
O(12) C(34) C(36) 115.4(4) yes
C(35) C(34) C(36) 109.4(5) yes
O(7) C(35) C(32) 107.5(5) yes
O(7) C(35) C(34) 109.6(5) yes
C(32) C(35) C(34) 111.5(5) yes
C(33) C(36) C(34) 109.5(5) yes
O(7) C(37) C(38) 109.0(5) yes
O(8) C(38) C(37) 109.1(5) yes
O(8) C(39) C(40) 115.0(4) yes
O(9) C(40) C(39) 109.8(3) yes
O(9) C(41) C(42) 112.4(3) yes
O(9) C(41) C(46) 108.1(3) yes
C(42) C(41) C(46) 109.2(4) yes
C(41) C(42) C(43) 110.8(3) yes
C(42) C(43) C(44) 112.4(4) yes
C(43) C(44) C(45) 112.3(4) yes
C(44) C(45) C(46) 110.2(3) yes
O(10) C(46) C(41) 107.1(3) yes
O(10) C(46) C(45) 112.0(3) yes
C(41) C(46) C(45) 112.9(3) yes
O(12) C(47) C(48) 112.3(3) yes
O(11) C(48) C(47) 108.6(3) yes
O(11) C(49) C(50) 109.3(3) yes
O(10) C(50) C(49) 112.3(4) yes
C(23) C(51) C(27) 95.5(9) yes
C(23) C(51) C(59) 114.8(9) yes
C(27) C(51) C(59) 79.3(9) yes
C(32) C(52) C(33) 106.7(8) yes
N(1) C(53) C(54) 110.3(3) yes
N(1) C(53) C(58) 109.8(2) yes
C(54) C(53) C(58) 112.1(3) yes
C(53) C(54) C(55) 113.5(3) yes
C(54) C(55) C(56) 109.5(3) yes
N(2) C(56) C(55) 110.9(2) yes
N(2) C(56) C(57) 109.6(2) yes
C(55) C(56) C(57) 110.2(3) yes
C(56) C(57) C(58) 109.9(3) yes
C(53) C(58) C(57) 112.8(3) yes
C(25) C(59) C(51) 125.0(10) yes
C(24) C(61) C(26) 118.1(6) yes
C(53) N(1) H(1) 109.6 no
C(53) N(1) H(2) 109.2 no
C(53) N(1) H(3) 109.6 no
H(1) N(1) H(2) 109.5 no
H(1) N(1) H(3) 109.5 no
H(2) N(1) H(3) 109.5 no
C(56) N(2) H(4) 109.5 no
C(56) N(2) H(5) 109.5 no
C(56) N(2) H(6) 109.5 no
H(4) N(2) H(5) 109.5 no
H(4) N(2) H(6) 109.5 no
H(5) N(2) H(6) 109.5 no
C(14) C(13) H(7) 109.0 no
C(14) C(13) H(8) 109.4 no
C(15) C(13) H(7) 109.4 no
C(15) C(13) H(8) 109.3 no
H(7) C(13) H(8) 109.5 no
C(13) C(14) H(9) 109.6 no
C(13) C(14) H(10) 108.9 no
C(16) C(14) H(9) 109.6 no
C(16) C(14) H(10) 107.9 no
H(9) C(14) H(10) 109.5 no
C(13) C(15) H(11) 109.1 no
C(13) C(15) H(12) 109.6 no
C(17) C(15) H(11) 108.4 no
C(17) C(15) H(12) 109.8 no
H(11) C(15) H(12) 109.5 no
C(14) C(16) H(13) 108.4 no
C(14) C(16) H(14) 110.0 no
C(18) C(16) H(13) 109.0 no
C(18) C(16) H(14) 110.0 no
H(13) C(16) H(14) 109.5 no
O(6) C(17) H(15) 108.3 no
C(15) C(17) H(15) 107.6 no
C(18) C(17) H(15) 108.6 no
O(1) C(18) H(16) 108.5 no
C(16) C(18) H(16) 108.8 no
C(17) C(18) H(16) 108.6 no
O(1) C(19) H(17) 110.2 no
O(1) C(19) H(18) 109.4 no
C(20) C(19) H(17) 109.8 no
C(20) C(19) H(18) 109.7 no
H(17) C(19) H(18) 109.5 no
O(2) C(20) H(19) 107.8 no
O(2) C(20) H(20) 107.6 no
C(19) C(20) H(19) 107.5 no
C(19) C(20) H(20) 107.8 no
H(19) C(20) H(20) 109.5 no
O(2) C(21) H(21) 106.2 no
O(2) C(21) H(22) 109.0 no
C(22) C(21) H(21) 105.9 no
C(22) C(21) H(22) 109.1 no
H(21) C(21) H(22) 109.5 no
O(3) C(22) H(23) 108.4 no
O(3) C(22) H(24) 109.2 no
C(21) C(22) H(23) 107.2 no
C(21) C(22) H(24) 110.5 no
H(23) C(22) H(24) 109.5 no
O(3) C(23) H(25) 92.8 no
C(24) C(23) H(25) 98.2 no
C(51) C(23) H(25) 91.4 no
O(4) C(24) H(26) 103.7 no
C(23) C(24) H(26) 108.9 no
C(61) C(24) H(26) 102.5 no
O(4) C(28) H(31) 108.3 no
O(4) C(28) H(32) 109.8 no
C(29) C(28) H(31) 109.3 no
C(29) C(28) H(32) 108.6 no
H(31) C(28) H(32) 109.5 no
O(5) C(29) H(33) 109.8 no
O(5) C(29) H(34) 108.8 no
C(28) C(29) H(33) 109.9 no
C(28) C(29) H(34) 109.1 no
H(33) C(29) H(34) 109.5 no
O(5) C(30) H(35) 109.6 no
O(5) C(30) H(36) 109.3 no
C(31) C(30) H(35) 108.6 no
C(31) C(30) H(36) 109.9 no
H(35) C(30) H(36) 109.5 no
O(6) C(31) H(37) 109.2 no
O(6) C(31) H(38) 109.8 no
C(30) C(31) H(37) 109.1 no
C(30) C(31) H(38) 110.2 no
H(37) C(31) H(38) 109.5 no
C(35) C(32) H(39) 108.9 no
C(35) C(32) H(40) 108.7 no
C(52) C(32) H(39) 107.8 no
C(52) C(32) H(40) 109.3 no
H(39) C(32) H(40) 109.5 no
C(36) C(33) H(41) 108.8 no
C(36) C(33) H(42) 108.5 no
C(52) C(33) H(41) 108.7 no
C(52) C(33) H(42) 109.3 no
H(41) C(33) H(42) 109.5 no
O(12) C(34) H(43) 107.5 no
C(35) C(34) H(43) 108.1 no
C(36) C(34) H(43) 108.0 no
O(7) C(35) H(44) 109.5 no
C(32) C(35) H(44) 109.4 no
C(34) C(35) H(44) 109.4 no
C(33) C(36) H(45) 109.5 no
C(33) C(36) H(46) 109.3 no
C(34) C(36) H(45) 109.6 no
C(34) C(36) H(46) 109.6 no
H(45) C(36) H(46) 109.5 no
O(7) C(37) H(47) 108.8 no
O(7) C(37) H(48) 109.8 no
C(38) C(37) H(47) 108.8 no
C(38) C(37) H(48) 110.9 no
H(47) C(37) H(48) 109.5 no
O(8) C(38) H(49) 110.2 no
O(8) C(38) H(50) 109.4 no
C(37) C(38) H(49) 108.9 no
C(37) C(38) H(50) 109.9 no
H(49) C(38) H(50) 109.5 no
O(8) C(39) H(51) 108.0 no
O(8) C(39) H(52) 108.4 no
C(40) C(39) H(51) 107.0 no
C(40) C(39) H(52) 109.0 no
H(51) C(39) H(52) 109.5 no
O(9) C(40) H(53) 108.9 no
O(9) C(40) H(54) 110.1 no
C(39) C(40) H(53) 108.5 no
C(39) C(40) H(54) 110.1 no
H(53) C(40) H(54) 109.5 no
O(9) C(41) H(55) 108.6 no
C(42) C(41) H(55) 109.2 no
C(46) C(41) H(55) 109.3 no
C(41) C(42) H(56) 110.2 no
C(41) C(42) H(57) 108.5 no
C(43) C(42) H(56) 110.1 no
C(43) C(42) H(57) 107.6 no
H(56) C(42) H(57) 109.5 no
C(42) C(43) H(58) 107.1 no
C(42) C(43) H(59) 109.7 no
C(44) C(43) H(58) 108.1 no
C(44) C(43) H(59) 110.0 no
H(58) C(43) H(59) 109.5 no
C(43) C(44) H(60) 108.8 no
C(43) C(44) H(61) 108.4 no
C(45) C(44) H(60) 109.0 no
C(45) C(44) H(61) 108.9 no
H(60) C(44) H(61) 109.5 no
C(44) C(45) H(62) 109.1 no
C(44) C(45) H(63) 109.8 no
C(46) C(45) H(62) 109.7 no
C(46) C(45) H(63) 108.5 no
H(62) C(45) H(63) 109.4 no
O(10) C(46) H(64) 108.0 no
C(41) C(46) H(64) 108.1 no
C(45) C(46) H(64) 108.6 no
O(12) C(47) H(65) 109.2 no
O(12) C(47) H(66) 108.4 no
C(48) C(47) H(65) 109.3 no
C(48) C(47) H(66) 108.1 no
H(65) C(47) H(66) 109.5 no
O(11) C(48) H(67) 110.1 no
O(11) C(48) H(68) 109.2 no
C(47) C(48) H(67) 110.4 no
C(47) C(48) H(68) 109.1 no
H(67) C(48) H(68) 109.5 no
O(11) C(49) H(69) 108.8 no
O(11) C(49) H(70) 110.3 no
C(50) C(49) H(69) 109.1 no
C(50) C(49) H(70) 109.9 no
H(69) C(49) H(70) 109.5 no
O(10) C(50) H(71) 108.6 no
O(10) C(50) H(72) 109.1 no
C(49) C(50) H(71) 108.4 no
C(49) C(50) H(72) 108.9 no
H(71) C(50) H(72) 109.5 no
C(32) C(52) H(75) 110.6 no
C(32) C(52) H(76) 110.7 no
C(33) C(52) H(75) 110.0 no
C(33) C(52) H(76) 109.4 no
H(75) C(52) H(76) 109.5 no
N(1) C(53) H(77) 108.0 no
C(54) C(53) H(77) 108.5 no
C(58) C(53) H(77) 107.9 no
C(53) C(54) H(78) 108.9 no
C(53) C(54) H(79) 108.1 no
C(55) C(54) H(78) 108.8 no
C(55) C(54) H(79) 108.0 no
H(78) C(54) H(79) 109.5 no
C(54) C(55) H(80) 108.8 no
C(54) C(55) H(81) 110.1 no
C(56) C(55) H(80) 109.3 no
C(56) C(55) H(81) 109.7 no
H(80) C(55) H(81) 109.5 no
N(2) C(56) H(82) 108.8 no
C(55) C(56) H(82) 108.6 no
C(57) C(56) H(82) 108.7 no
C(56) C(57) H(83) 109.0 no
C(56) C(57) H(84) 109.3 no
C(58) C(57) H(83) 108.8 no
C(58) C(57) H(84) 110.3 no
H(83) C(57) H(84) 109.5 no
C(53) C(58) H(85) 108.9 no
C(53) C(58) H(86) 109.0 no
C(57) C(58) H(85) 108.4 no
C(57) C(58) H(86) 108.2 no
H(85) C(58) H(86) 109.5 no

loop_
_geom_bond_atom_site_label_1
_geom_bond_atom_site_label_2
_geom_bond_distance
_geom_bond_publ_flag
Ni(1) S(1) 2.1707(9) yes
Ni(1) S(5) 2.1628(10) yes
Ni(1) S(6) 2.1621(8) yes
Ni(1) S(10) 2.1566(10) yes
Ni(2) S(11) 2.1625(9) yes
Ni(2) S(15) 2.1610(12) yes
Ni(2) S(16) 2.1721(9) yes
Ni(2) S(20) 2.1576(12) yes
S(1) C(1) 1.720(4) yes
S(2) C(1) 1.758(3) yes
S(2) C(2) 1.729(5) yes
S(3) C(2) 1.642(4) yes
S(4) C(2) 1.738(3) yes
S(4) C(3) 1.733(4) yes
S(5) C(3) 1.724(3) yes
S(6) C(4) 1.714(3) yes
S(7) C(4) 1.746(3) yes
S(7) C(5) 1.731(4) yes
S(8) C(5) 1.645(4) yes
S(9) C(5) 1.741(3) yes
S(9) C(6) 1.739(3) yes
S(10) C(6) 1.723(3) yes
S(11) C(7) 1.714(4) yes
S(12) C(7) 1.737(3) yes
S(12) C(8) 1.720(5) yes
S(13) C(8) 1.633(4) yes
S(14) C(8) 1.753(4) yes
S(14) C(9) 1.742(4) yes
S(15) C(9) 1.707(3) yes
S(16) C(10) 1.720(4) yes
S(17) C(10) 1.740(3) yes
S(17) C(11) 1.744(5) yes
S(18) C(11) 1.647(4) yes
S(19) C(11) 1.728(3) yes
S(19) C(12) 1.753(4) yes
S(20) C(12) 1.722(3) yes
O(1) C(18) 1.443(5) yes
O(1) C(19) 1.434(6) yes
O(2) C(20) 1.460(6) yes
O(2) C(21) 1.342(8) yes
O(3) C(22) 1.425(5) yes
O(3) C(23) 1.365(8) yes
O(4) C(24) 1.319(10) yes
O(4) C(28) 1.441(5) yes
O(5) C(29) 1.440(5) yes
O(5) C(30) 1.415(4) yes
O(6) C(17) 1.408(4) yes
O(6) C(31) 1.427(4) yes
O(7) C(35) 1.389(7) yes
O(7) C(37) 1.413(6) yes
O(8) C(38) 1.416(6) yes
O(8) C(39) 1.421(6) yes
O(9) C(40) 1.412(6) yes
O(9) C(41) 1.426(6) yes
O(10) C(46) 1.445(5) yes
O(10) C(50) 1.378(5) yes
O(11) C(48) 1.415(5) yes
O(11) C(49) 1.407(6) yes
O(12) C(34) 1.434(6) yes
O(12) C(47) 1.427(5) yes
N(1) C(53) 1.524(5) yes
N(2) C(56) 1.499(4) yes
C(1) C(3) 1.368(5) yes
C(4) C(6) 1.365(4) yes
C(7) C(9) 1.377(5) yes
C(10) C(12) 1.360(5) yes
C(13) C(14) 1.523(7) yes
C(13) C(15) 1.518(6) yes
C(14) C(16) 1.524(8) yes
C(15) C(17) 1.511(7) yes
C(16) C(18) 1.560(6) yes
C(17) C(18) 1.529(6) yes
C(19) C(20) 1.471(7) yes
C(21) C(22) 1.419(8) yes
C(23) C(24) 1.495(9) yes
C(23) C(51) 1.325(12) yes
C(24) C(61) 1.352(18) yes
C(25) C(59) 1.554(16) yes
C(26) C(27) 1.566(11) yes
C(26) C(61) 1.456(15) yes
C(27) C(51) 1.709(14) yes
C(28) C(29) 1.442(6) yes
C(30) C(31) 1.468(6) yes
C(32) C(35) 1.514(12) yes
C(32) C(52) 1.510(14) yes
C(33) C(36) 1.531(12) yes
C(33) C(52) 1.569(12) yes
C(34) C(35) 1.481(8) yes
C(34) C(36) 1.485(8) yes
C(37) C(38) 1.486(9) yes
C(39) C(40) 1.500(9) yes
C(41) C(42) 1.530(6) yes
C(41) C(46) 1.508(5) yes
C(42) C(43) 1.520(6) yes
C(43) C(44) 1.497(7) yes
C(44) C(45) 1.547(6) yes
C(45) C(46) 1.519(5) yes
C(47) C(48) 1.494(8) yes
C(49) C(50) 1.490(6) yes
C(51) C(59) 1.347(13) yes
C(53) C(54) 1.522(5) yes
C(53) C(58) 1.527(7) yes
C(54) C(55) 1.527(5) yes
C(55) C(56) 1.515(5) yes
C(56) C(57) 1.530(4) yes
C(57) C(58) 1.507(5) yes
N(1) H(1) 0.950 no
N(1) H(2) 0.950 no
N(1) H(3) 0.950 no
N(2) H(4) 0.950 no
N(2) H(5) 0.950 no
N(2) H(6) 0.950 no
C(13) H(7) 0.950 no
C(13) H(8) 0.950 no
C(14) H(9) 0.950 no
C(14) H(10) 0.950 no
C(15) H(11) 0.950 no
C(15) H(12) 0.950 no
C(16) H(13) 0.950 no
C(16) H(14) 0.950 no
C(17) H(15) 0.950 no
C(18) H(16) 0.950 no
C(19) H(17) 0.950 no
C(19) H(18) 0.950 no
C(20) H(19) 0.950 no
C(20) H(20) 0.950 no
C(21) H(21) 0.950 no
C(21) H(22) 0.950 no
C(22) H(23) 0.950 no
C(22) H(24) 0.950 no
C(23) H(25) 0.950 no
C(24) H(26) 0.950 no
C(28) H(31) 0.950 no
C(28) H(32) 0.950 no
C(29) H(33) 0.950 no
C(29) H(34) 0.950 no
C(30) H(35) 0.950 no
C(30) H(36) 0.950 no
C(31) H(37) 0.950 no
C(31) H(38) 0.950 no
C(32) H(39) 0.950 no
C(32) H(40) 0.950 no
C(33) H(41) 0.950 no
C(33) H(42) 0.950 no
C(34) H(43) 0.950 no
C(35) H(44) 0.950 no
C(36) H(45) 0.950 no
C(36) H(46) 0.950 no
C(37) H(47) 0.950 no
C(37) H(48) 0.950 no
C(38) H(49) 0.950 no
C(38) H(50) 0.950 no
C(39) H(51) 0.950 no
C(39) H(52) 0.950 no
C(40) H(53) 0.950 no
C(40) H(54) 0.950 no
C(41) H(55) 0.950 no
C(42) H(56) 0.950 no
C(42) H(57) 0.950 no
C(43) H(58) 0.950 no
C(43) H(59) 0.950 no
C(44) H(60) 0.950 no
C(44) H(61) 0.950 no
C(45) H(62) 0.950 no
C(45) H(63) 0.950 no
C(46) H(64) 0.950 no
C(47) H(65) 0.950 no
C(47) H(66) 0.950 no
C(48) H(67) 0.950 no
C(48) H(68) 0.950 no
C(49) H(69) 0.950 no
C(49) H(70) 0.950 no
C(50) H(71) 0.950 no
C(50) H(72) 0.950 no
C(52) H(75) 0.950 no
C(52) H(76) 0.950 no
C(53) H(77) 0.950 no
C(54) H(78) 0.950 no
C(54) H(79) 0.950 no
C(55) H(80) 0.950 no
C(55) H(81) 0.950 no
C(56) H(82) 0.950 no
C(57) H(83) 0.950 no
C(57) H(84) 0.950 no
C(58) H(85) 0.950 no
C(58) H(86) 0.950 no

loop_
_geom_contact_atom_site_label_1
_geom_contact_atom_site_label_2
_geom_contact_distance
_geom_contact_site_symmetry_2
Ni(2) S(11) 3.5807(10) 2_656
S(2) S(8) 3.467(2) 2_567
S(2) C(14) 3.587(5) 1_556
S(3) C(39) 3.350(4) 2_656
S(8) S(2) 3.467(2) 2_567
S(11) Ni(2) 3.5807(10) 2_656
S(13) C(27) 3.514(10) 2_666
S(20) C(9) 3.542(3) 2_656
O(1) N(1) 3.085(3) .
O(2) N(1) 2.822(4) .
O(2) C(53) 3.131(6) .
O(2) C(54) 3.584(6) .
O(3) N(1) 3.020(4) .
O(4) N(1) 3.007(4) .
O(4) C(55) 3.485(6) .
O(5) N(1) 2.970(3) .
O(5) C(57) 3.436(5) .
O(6) N(1) 2.954(3) .
O(7) N(2) 2.894(4) .
O(8) N(2) 2.885(4) .
O(8) C(28) 3.535(7) .
O(9) N(2) 3.148(3) .
O(9) C(57) 3.407(4) .
O(10) N(2) 2.879(5) .
O(10) C(56) 3.508(5) .
O(11) N(2) 2.856(4) .
O(11) C(56) 3.456(4) .
O(12) N(2) 2.965(4) .
O(12) C(55) 3.413(4) .
N(1) O(1) 3.085(3) .
N(1) O(2) 2.822(4) .
N(1) O(3) 3.020(4) .
N(1) O(4) 3.007(4) .
N(1) O(5) 2.970(3) .
N(1) O(6) 2.954(3) .
N(2) O(7) 2.894(4) .
N(2) O(8) 2.885(4) .
N(2) O(9) 3.148(3) .
N(2) O(10) 2.879(5) .
N(2) O(11) 2.856(4) .
N(2) O(12) 2.965(4) .
N(2) C(38) 3.574(6) .
C(1) C(5) 3.569(6) 2_567
C(5) C(1) 3.569(6) 2_567
C(8) C(12) 3.587(6) 2_656
C(9) S(20) 3.542(3) 2_656
C(12) C(8) 3.587(6) 2_656
C(14) S(2) 3.587(5) 1_554
C(27) S(13) 3.514(10) 2_666
C(28) O(8) 3.535(7) .
C(37) C(37) 3.519(8) 2_556
C(38) N(2) 3.574(6) .
C(39) S(3) 3.350(4) 2_656
C(52) C(59) 3.529(17) 2_566
C(53) O(2) 3.131(6) .
C(54) O(2) 3.584(6) .
C(55) O(4) 3.485(6) .
C(55) O(12) 3.413(4) .
C(56) O(10) 3.508(5) .
C(56) O(11) 3.456(4) .
C(57) O(5) 3.436(5) .
C(57) O(9) 3.407(4) .
C(59) C(52) 3.529(17) 2_566
Ni(1) H(17) 3.365 2_666
Ni(1) H(18) 3.313 2_666
S(1) H(10) 3.452 1_556
S(1) H(17) 3.571 2_666
S(1) H(18) 3.388 2_666
S(1) H(19) 3.368 1_556
S(1) H(20) 3.457 2_666
S(2) H(7) 3.151 1_556
S(2) H(9) 3.404 1_556
S(2) H(10) 3.134 1_556
S(2) H(21) 3.248 2_666
S(2) H(22) 3.200 2_666
S(3) H(24) 3.248 2_666
S(3) H(36) 2.966 2_656
S(3) H(37) 3.324 2_656
S(3) H(38) 3.370 2_656
S(3) H(51) 2.925 2_656
S(3) H(52) 3.085 2_656
S(3) H(54) 3.073 2_656
S(4) H(21) 3.254 2_666
S(4) H(65) 3.546 2_566
S(4) H(66) 3.263 2_566
S(4) H(67) 3.366 2_566
S(5) H(17) 3.311 2_666
S(5) H(66) 3.163 2_566
S(5) H(67) 3.515 2_566
S(5) H(79) 3.448 2_566
S(5) H(82) 3.583 2_566
S(6) H(63) 3.416 2_566
S(6) H(71) 3.163 2_566
S(6) H(79) 3.450 2_566
S(6) H(82) 3.066 2_566
S(6) H(85) 3.123 2_566
S(7) H(60) 3.539 2_566
S(7) H(61) 3.395 1_566
S(7) H(63) 3.495 2_566
S(7) H(85) 3.422 2_566
S(8) H(15) 3.117 1_466
S(8) H(38) 3.086 1_466
S(8) H(57) 3.317 1_566
S(8) H(61) 3.133 1_566
S(8) H(64) 2.972 1_566
S(9) H(57) 3.144 1_566
S(9) H(59) 3.545 1_566
S(9) H(61) 3.514 1_566
S(9) H(79) 3.533 1_556
S(10) H(14) 3.554 2_666
S(10) H(19) 3.315 1_556
S(10) H(77) 3.038 1_556
S(10) H(79) 3.195 1_556
S(11) H(34) 3.243 .
S(11) H(43) 3.202 1_655
S(11) H(68) 3.371 1_655
S(12) H(42) 3.399 2_566
S(12) H(45) 3.208 1_655
S(12) H(46) 3.505 1_655
S(13) H(41) 3.548 2_566
S(13) H(42) 3.571 2_566
S(13) H(46) 2.937 2_566
S(13) H(65) 2.811 2_566
S(14) H(33) 3.395 2_656
S(14) H(45) 3.238 1_655
S(14) H(52) 2.903 2_656
S(15) H(31) 3.304 2_656
S(15) H(33) 2.959 2_656
S(15) H(44) 3.455 1_655
S(15) H(47) 3.137 2_656
S(15) H(48) 3.048 1_655
S(16) H(49) 3.046 1_655
S(17) H(41) 3.180 1_645
S(17) H(53) 3.473 1_655
S(17) H(55) 3.419 1_655
S(18) H(41) 3.500 1_645
S(18) H(56) 3.563 1_655
S(18) H(57) 3.241 1_655
S(18) H(66) 3.012 1_645
S(18) H(78) 3.355 1_645
S(18) H(81) 3.061 1_645
S(19) H(55) 3.052 1_655
S(19) H(57) 3.497 1_655
S(20) H(33) 3.371 .
S(20) H(34) 3.344 .
S(20) H(35) 3.143 .
S(20) H(36) 3.437 .
S(20) H(69) 3.234 1_655
O(1) H(1) 2.660 .
O(1) H(2) 2.795 .
O(1) H(77) 3.178 .
O(2) H(1) 1.987 .
O(2) H(2) 3.448 .
O(2) H(3) 3.329 .
O(2) H(77) 2.696 .
O(2) H(78) 3.075 .
O(3) H(1) 2.561 .
O(3) H(3) 2.646 .
O(3) H(78) 2.969 .
O(4) H(1) 3.340 .
O(4) H(2) 3.367 .
O(4) H(3) 2.088 .
O(4) H(40) 3.347 .
O(4) H(80) 2.575 .
O(5) H(2) 2.459 .
O(5) H(3) 2.630 .
O(5) H(51) 3.068 .
O(5) H(83) 2.527 .
O(6) H(1) 3.220 .
O(6) H(2) 2.035 .
O(6) H(3) 3.468 .
O(6) H(70) 3.243 1_655
O(6) H(72) 2.882 1_655
O(6) H(86) 2.966 .
O(7) H(4) 2.561 .
O(7) H(5) 3.385 .
O(7) H(6) 2.409 .
O(7) H(32) 3.202 .
O(8) H(4) 1.948 .
O(8) H(5) 3.245 .
O(8) H(6) 3.297 .
O(8) H(32) 2.710 .
O(8) H(33) 3.402 .
O(8) H(83) 3.110 .
O(8) H(84) 3.573 .
O(9) H(4) 2.804 .
O(9) H(5) 2.708 .
O(9) H(83) 3.555 .
O(9) H(84) 2.645 .
O(10) H(4) 3.349 .
O(10) H(5) 1.942 .
O(10) H(6) 3.386 .
O(10) H(82) 3.192 .
O(10) H(84) 3.511 .
O(11) H(5) 2.469 .
O(11) H(6) 2.519 .
O(11) H(81) 3.599 .
O(11) H(82) 3.101 .
O(12) H(4) 3.444 .
O(12) H(5) 3.392 .
O(12) H(6) 2.017 .
O(12) H(80) 3.527 .
O(12) H(81) 2.726 .
N(2) H(49) 3.470 .
C(1) H(17) 3.538 2_666
C(1) H(20) 3.544 2_666
C(1) H(21) 3.179 2_666
C(2) H(21) 3.154 2_666
C(2) H(22) 3.512 2_666
C(2) H(24) 3.289 2_666
C(3) H(17) 3.454 2_666
C(3) H(21) 3.152 2_666
C(4) H(85) 3.532 2_566
C(5) H(57) 3.408 1_566
C(5) H(61) 2.878 1_566
C(6) H(14) 3.596 2_666
C(7) H(43) 2.987 1_655
C(7) H(45) 3.378 1_655
C(8) H(45) 2.982 1_655
C(9) H(33) 3.352 2_656
C(9) H(43) 3.273 1_655
C(9) H(44) 3.320 1_655
C(9) H(45) 3.403 1_655
C(10) H(53) 3.470 1_655
C(10) H(55) 3.176 1_655
C(11) H(41) 3.405 1_645
C(11) H(55) 3.235 1_655
C(11) H(56) 3.431 1_655
C(11) H(57) 3.205 1_655
C(12) H(55) 2.996 1_655
C(14) H(20) 3.272 2_665
C(14) H(22) 3.343 2_665
C(14) H(59) 3.381 2_655
C(14) H(60) 3.530 2_655
C(15) H(7) 3.584 2_655
C(15) H(86) 3.081 .
C(17) H(2) 3.095 .
C(17) H(72) 3.015 1_655
C(17) H(86) 3.509 .
C(18) H(2) 3.414 .
C(18) H(71) 3.302 1_655
C(18) H(72) 3.205 1_655
C(19) H(1) 3.001 .
C(19) H(19) 3.337 2_665
C(19) H(20) 3.371 2_665
C(20) H(1) 2.818 .
C(20) H(10) 3.506 2_665
C(20) H(18) 3.011 2_665
C(20) H(19) 3.501 2_665
C(20) H(20) 3.535 2_665
C(20) H(77) 3.134 .
C(21) H(1) 2.845 .
C(21) H(59) 3.545 1_565
C(21) H(78) 3.587 .
C(22) H(1) 3.135 .
C(22) H(56) 3.191 1_565
C(22) H(78) 3.171 .
C(23) H(3) 3.203 .
C(23) H(78) 3.520 .
C(24) H(3) 3.042 .
C(24) H(40) 3.529 .
C(24) H(80) 3.470 .
C(25) H(39) 3.452 .
C(25) H(42) 3.219 2_566
C(25) H(75) 3.576 2_566
C(25) H(76) 3.051 .
C(26) H(42) 3.342 2_566
C(27) H(75) 3.580 2_566
C(28) H(3) 2.973 .
C(28) H(39) 3.256 .
C(28) H(40) 3.329 .
C(28) H(47) 3.318 .
C(28) H(80) 3.076 .
C(28) H(83) 3.482 .
C(29) H(2) 3.588 .
C(29) H(3) 3.241 .
C(29) H(83) 3.521 .
C(30) H(2) 3.064 .
C(30) H(51) 3.350 .
C(30) H(69) 3.430 1_655
C(30) H(72) 3.455 1_655
C(30) H(83) 3.475 .
C(31) H(2) 2.776 .
C(31) H(72) 3.333 1_655
C(31) H(83) 3.489 .
C(31) H(86) 3.199 .
C(32) H(26) 3.306 .
C(32) H(31) 3.448 .
C(32) H(32) 3.337 .
C(34) H(6) 2.973 .
C(35) H(6) 3.126 .
C(37) H(4) 3.165 .
C(37) H(6) 3.581 .
C(37) H(32) 3.260 .
C(37) H(47) 3.473 2_556
C(37) H(48) 2.839 2_556
C(37) H(50) 3.578 2_556
C(38) H(4) 2.785 .
C(38) H(32) 3.542 .
C(38) H(48) 3.321 2_556
C(39) H(4) 2.829 .
C(39) H(36) 3.587 .
C(39) H(83) 3.268 .
C(39) H(84) 3.416 .
C(40) H(4) 3.285 .
C(40) H(84) 3.551 .
C(41) H(5) 3.290 .
C(42) H(23) 3.272 1_545
C(43) H(9) 3.016 2_655
C(43) H(22) 3.511 1_545
C(43) H(23) 3.535 1_545
C(44) H(9) 3.425 2_655
C(45) H(84) 3.085 .
C(46) H(5) 3.016 .
C(46) H(84) 3.570 .
C(47) H(6) 2.849 .
C(47) H(81) 3.010 .
C(48) H(6) 3.163 .
C(49) H(5) 3.031 .
C(49) H(16) 3.338 1_455
C(49) H(34) 3.573 1_455
C(49) H(35) 3.008 1_455
C(50) H(5) 2.793 .
C(50) H(15) 3.423 1_455
C(50) H(16) 2.836 1_455
C(50) H(35) 3.304 1_455
C(50) H(82) 3.495 .
C(53) H(19) 3.562 .
C(54) H(23) 3.597 .
C(54) H(25) 3.543 .
C(55) H(25) 3.525 .
C(55) H(32) 3.502 .
C(55) H(40) 3.536 .
C(55) H(66) 3.328 .
C(56) H(62) 3.436 .
C(57) H(37) 3.336 .
C(57) H(51) 3.153 .
C(57) H(62) 2.986 .
C(58) H(11) 3.286 .
C(58) H(37) 3.324 .
C(58) H(62) 3.529 .
C(59) H(42) 3.579 2_566
C(59) H(75) 2.899 2_566
C(59) H(76) 3.045 .
C(59) H(76) 3.417 2_566
C(61) H(67) 3.416 1_655
C(61) H(68) 3.273 1_655
H(1) O(1) 2.660 .
H(1) O(2) 1.987 .
H(1) O(3) 2.561 .
H(1) O(4) 3.340 .
H(1) O(6) 3.220 .
H(1) C(19) 3.001 .
H(1) C(20) 2.818 .
H(1) C(21) 2.845 .
H(1) C(22) 3.135 .
H(1) H(17) 3.001 .
H(1) H(19) 3.098 .
H(1) H(21) 3.023 .
H(1) H(23) 3.418 .
H(2) O(1) 2.795 .
H(2) O(2) 3.448 .
H(2) O(4) 3.367 .
H(2) O(5) 2.459 .
H(2) O(6) 2.035 .
H(2) C(17) 3.095 .
H(2) C(18) 3.414 .
H(2) C(29) 3.588 .
H(2) C(30) 3.064 .
H(2) C(31) 2.776 .
H(2) H(11) 3.265 .
H(2) H(35) 3.375 .
H(2) H(37) 2.793 .
H(3) O(2) 3.329 .
H(3) O(3) 2.646 .
H(3) O(4) 2.088 .
H(3) O(5) 2.630 .
H(3) O(6) 3.468 .
H(3) C(23) 3.203 .
H(3) C(24) 3.042 .
H(3) C(28) 2.973 .
H(3) C(29) 3.241 .
H(3) H(25) 3.004 .
H(3) H(32) 3.110 .
H(3) H(34) 3.476 .
H(4) O(7) 2.561 .
H(4) O(8) 1.948 .
H(4) O(9) 2.804 .
H(4) O(10) 3.349 .
H(4) O(12) 3.444 .
H(4) C(37) 3.165 .
H(4) C(38) 2.785 .
H(4) C(39) 2.829 .
H(4) C(40) 3.285 .
H(4) H(32) 2.963 .
H(4) H(47) 3.509 .
H(4) H(49) 2.838 .
H(4) H(51) 2.901 .
H(4) H(53) 3.555 .
H(5) O(7) 3.385 .
H(5) O(8) 3.245 .
H(5) O(9) 2.708 .
H(5) O(10) 1.942 .
H(5) O(11) 2.469 .
H(5) O(12) 3.392 .
H(5) C(41) 3.290 .
H(5) C(46) 3.016 .
H(5) C(49) 3.031 .
H(5) C(50) 2.793 .
H(5) H(49) 3.453 .
H(5) H(55) 3.452 .
H(5) H(62) 3.221 .
H(5) H(69) 3.238 .
H(5) H(71) 2.998 .
H(6) O(7) 2.409 .
H(6) O(8) 3.297 .
H(6) O(10) 3.386 .
H(6) O(11) 2.519 .
H(6) O(12) 2.017 .
H(6) C(34) 2.973 .
H(6) C(35) 3.126 .
H(6) C(37) 3.581 .
H(6) C(47) 2.849 .
H(6) C(48) 3.163 .
H(6) H(40) 3.192 .
H(6) H(43) 3.163 .
H(6) H(66) 2.943 .
H(6) H(68) 3.477 .
H(7) S(2) 3.151 1_554
H(7) C(15) 3.584 2_655
H(7) H(7) 3.205 2_655
H(7) H(12) 2.850 2_655
H(8) H(60) 3.112 2_655
H(9) S(2) 3.404 1_554
H(9) C(43) 3.016 2_655
H(9) C(44) 3.425 2_655
H(9) H(20) 3.329 2_665
H(9) H(22) 2.766 2_665
H(9) H(58) 2.895 2_655
H(9) H(59) 2.485 2_655
H(9) H(60) 2.910 2_655
H(10) S(1) 3.452 1_554
H(10) S(2) 3.134 1_554
H(10) C(20) 3.506 2_665
H(10) H(20) 2.587 2_665
H(10) H(22) 3.081 2_665
H(11) C(58) 3.286 .
H(11) H(2) 3.265 .
H(11) H(77) 3.536 .
H(11) H(85) 3.506 .
H(11) H(86) 2.449 .
H(12) H(7) 2.850 2_655
H(12) H(86) 3.057 .
H(13) H(60) 3.186 2_655
H(13) H(63) 3.317 1_655
H(14) S(10) 3.554 2_666
H(14) C(6) 3.596 2_666
H(14) H(19) 3.371 2_665
H(14) H(20) 3.119 2_665
H(15) S(8) 3.117 1_644
H(15) C(50) 3.423 1_655
H(15) H(64) 3.469 1_655
H(15) H(71) 3.481 1_655
H(15) H(72) 2.586 1_655
H(16) C(49) 3.338 1_655
H(16) C(50) 2.836 1_655
H(16) H(70) 2.866 1_655
H(16) H(71) 2.417 1_655
H(16) H(72) 2.560 1_655
H(17) Ni(1) 3.365 2_666
H(17) S(1) 3.571 2_666
H(17) S(5) 3.311 2_666
H(17) C(1) 3.538 2_666
H(17) C(3) 3.454 2_666
H(17) H(1) 3.001 .
H(17) H(70) 3.511 1_655
H(18) Ni(1) 3.313 2_666
H(18) S(1) 3.388 2_666
H(18) C(20) 3.011 2_665
H(18) H(18) 3.419 2_665
H(18) H(19) 2.517 2_665
H(18) H(20) 2.682 2_665
H(19) S(1) 3.368 1_554
H(19) S(10) 3.315 1_554
H(19) C(19) 3.337 2_665
H(19) C(20) 3.501 2_665
H(19) C(53) 3.562 .
H(19) H(1) 3.098 .
H(19) H(14) 3.371 2_665
H(19) H(18) 2.517 2_665
H(19) H(19) 3.443 2_665
H(19) H(20) 3.113 2_665
H(19) H(77) 2.730 .
H(20) S(1) 3.457 2_666
H(20) C(1) 3.544 2_666
H(20) C(14) 3.272 2_665
H(20) C(19) 3.371 2_665
H(20) C(20) 3.535 2_665
H(20) H(9) 3.329 2_665
H(20) H(10) 2.587 2_665
H(20) H(14) 3.119 2_665
H(20) H(18) 2.682 2_665
H(20) H(19) 3.113 2_665
H(20) H(20) 3.512 2_665
H(21) S(2) 3.248 2_666
H(21) S(4) 3.254 2_666
H(21) C(1) 3.179 2_666
H(21) C(2) 3.154 2_666
H(21) C(3) 3.152 2_666
H(21) H(1) 3.023 .
H(22) S(2) 3.200 2_666
H(22) C(2) 3.512 2_666
H(22) C(14) 3.343 2_665
H(22) C(43) 3.511 1_565
H(22) H(9) 2.766 2_665
H(22) H(10) 3.081 2_665
H(22) H(58) 3.421 1_565
H(22) H(59) 2.817 1_565
H(23) C(42) 3.272 1_565
H(23) C(43) 3.535 1_565
H(23) C(54) 3.597 .
H(23) H(1) 3.418 .
H(23) H(56) 2.545 1_565
H(23) H(57) 3.474 1_565
H(23) H(59) 3.063 1_565
H(23) H(78) 2.662 .
H(24) S(3) 3.248 2_666
H(24) C(2) 3.289 2_666
H(24) H(54) 3.054 1_565
H(24) H(56) 2.994 1_565
H(25) C(54) 3.543 .
H(25) C(55) 3.525 .
H(25) H(3) 3.004 .
H(25) H(40) 3.541 .
H(25) H(78) 2.834 .
H(25) H(80) 2.986 .
H(25) H(81) 3.590 .
H(26) C(32) 3.306 .
H(26) H(39) 3.035 .
H(26) H(40) 2.859 .
H(26) H(76) 3.178 .
H(26) H(80) 3.590 .
H(31) S(15) 3.304 2_656
H(31) C(32) 3.448 .
H(31) H(39) 2.784 .
H(31) H(40) 3.245 .
H(31) H(47) 3.065 .
H(32) O(7) 3.202 .
H(32) O(8) 2.710 .
H(32) C(32) 3.337 .
H(32) C(37) 3.260 .
H(32) C(38) 3.542 .
H(32) C(55) 3.502 .
H(32) H(3) 3.110 .
H(32) H(4) 2.963 .
H(32) H(39) 2.975 .
H(32) H(40) 2.918 .
H(32) H(47) 2.729 .
H(32) H(51) 3.546 .
H(32) H(80) 2.632 .
H(32) H(83) 2.955 .
H(33) S(14) 3.395 2_656
H(33) S(15) 2.959 2_656
H(33) S(20) 3.371 .
H(33) O(8) 3.402 .
H(33) C(9) 3.352 2_656
H(33) H(51) 3.404 .
H(33) H(52) 3.458 .
H(34) S(11) 3.243 .
H(34) S(20) 3.344 .
H(34) C(49) 3.573 1_655
H(34) H(3) 3.476 .
H(34) H(69) 2.930 1_655
H(34) H(70) 3.336 1_655
H(35) S(20) 3.143 .
H(35) C(49) 3.008 1_655
H(35) C(50) 3.304 1_655
H(35) H(2) 3.375 .
H(35) H(69) 2.510 1_655
H(35) H(70) 2.917 1_655
H(35) H(72) 2.740 1_655
H(36) S(3) 2.966 2_656
H(36) S(20) 3.437 .
H(36) C(39) 3.587 .
H(36) H(51) 2.935 .
H(36) H(52) 3.426 .
H(37) S(3) 3.324 2_656
H(37) C(57) 3.336 .
H(37) C(58) 3.324 .
H(37) H(2) 2.793 .
H(37) H(51) 3.123 .
H(37) H(83) 2.882 .
H(37) H(84) 3.342 .
H(37) H(86) 2.583 .
H(38) S(3) 3.370 2_656
H(38) S(8) 3.086 1_644
H(38) H(72) 3.160 1_655
H(39) C(25) 3.452 .
H(39) C(28) 3.256 .
H(39) H(26) 3.035 .
H(39) H(31) 2.784 .
H(39) H(32) 2.975 .
H(40) O(4) 3.347 .
H(40) C(24) 3.529 .
H(40) C(28) 3.329 .
H(40) C(55) 3.536 .
H(40) H(6) 3.192 .
H(40) H(25) 3.541 .
H(40) H(26) 2.859 .
H(40) H(31) 3.245 .
H(40) H(32) 2.918 .
H(40) H(80) 2.970 .
H(40) H(81) 3.247 .
H(41) S(13) 3.548 2_566
H(41) S(17) 3.180 1_465
H(41) S(18) 3.500 1_465
H(41) C(11) 3.405 1_465
H(42) S(12) 3.399 2_566
H(42) S(13) 3.571 2_566
H(42) C(25) 3.219 2_566
H(42) C(26) 3.342 2_566
H(42) C(59) 3.579 2_566
H(43) S(11) 3.202 1_455
H(43) C(7) 2.987 1_455
H(43) C(9) 3.273 1_455
H(43) H(6) 3.163 .
H(44) S(15) 3.455 1_455
H(44) C(9) 3.320 1_455
H(44) H(50) 3.161 2_556
H(45) S(12) 3.208 1_455
H(45) S(14) 3.238 1_455
H(45) C(7) 3.378 1_455
H(45) C(8) 2.982 1_455
H(45) C(9) 3.403 1_455
H(46) S(12) 3.505 1_455
H(46) S(13) 2.937 2_566
H(47) S(15) 3.137 2_656
H(47) C(28) 3.318 .
H(47) C(37) 3.473 2_556
H(47) H(4) 3.509 .
H(47) H(31) 3.065 .
H(47) H(32) 2.729 .
H(47) H(48) 2.671 2_556
H(47) H(50) 3.483 2_556
H(48) S(15) 3.048 1_455
H(48) C(37) 2.839 2_556
H(48) C(38) 3.321 2_556
H(48) H(47) 2.671 2_556
H(48) H(48) 2.353 2_556
H(48) H(50) 2.841 2_556
H(49) S(16) 3.046 1_455
H(49) N(2) 3.470 .
H(49) H(4) 2.838 .
H(49) H(5) 3.453 .
H(50) C(37) 3.578 2_556
H(50) H(44) 3.161 2_556
H(50) H(47) 3.483 2_556
H(50) H(48) 2.841 2_556
H(51) S(3) 2.925 2_656
H(51) O(5) 3.068 .
H(51) C(30) 3.350 .
H(51) C(57) 3.153 .
H(51) H(4) 2.901 .
H(51) H(32) 3.546 .
H(51) H(33) 3.404 .
H(51) H(36) 2.935 .
H(51) H(37) 3.123 .
H(51) H(83) 2.617 .
H(51) H(84) 2.838 .
H(52) S(3) 3.085 2_656
H(52) S(14) 2.903 2_656
H(52) H(33) 3.458 .
H(52) H(36) 3.426 .
H(53) S(17) 3.473 1_455
H(53) C(10) 3.470 1_455
H(53) H(4) 3.555 .
H(54) S(3) 3.073 2_656
H(54) H(24) 3.054 1_545
H(55) S(17) 3.419 1_455
H(55) S(19) 3.052 1_455
H(55) C(10) 3.176 1_455
H(55) C(11) 3.235 1_455
H(55) C(12) 2.996 1_455
H(55) H(5) 3.452 .
H(56) S(18) 3.563 1_455
H(56) C(11) 3.431 1_455
H(56) C(22) 3.191 1_545
H(56) H(23) 2.545 1_545
H(56) H(24) 2.994 1_545
H(57) S(8) 3.317 1_544
H(57) S(9) 3.144 1_544
H(57) S(18) 3.241 1_455
H(57) S(19) 3.497 1_455
H(57) C(5) 3.408 1_544
H(57) C(11) 3.205 1_455
H(57) H(23) 3.474 1_545
H(58) H(9) 2.895 2_655
H(58) H(22) 3.421 1_545
H(58) H(84) 3.500 .
H(59) S(9) 3.545 1_544
H(59) C(14) 3.381 2_655
H(59) C(21) 3.545 1_545
H(59) H(9) 2.485 2_655
H(59) H(22) 2.817 1_545
H(59) H(23) 3.063 1_545
H(60) S(7) 3.539 2_566
H(60) C(14) 3.530 2_655
H(60) H(8) 3.112 2_655
H(60) H(9) 2.910 2_655
H(60) H(13) 3.186 2_655
H(61) S(7) 3.395 1_544
H(61) S(8) 3.133 1_544
H(61) S(9) 3.514 1_544
H(61) C(5) 2.878 1_544
H(62) C(56) 3.436 .
H(62) C(57) 2.986 .
H(62) C(58) 3.529 .
H(62) H(5) 3.221 .
H(62) H(82) 3.124 .
H(62) H(84) 2.175 .
H(62) H(85) 3.156 .
H(63) S(6) 3.416 2_566
H(63) S(7) 3.495 2_566
H(63) H(13) 3.317 1_455
H(64) S(8) 2.972 1_544
H(64) H(15) 3.469 1_455
H(65) S(4) 3.546 2_566
H(65) S(13) 2.811 2_566
H(66) S(4) 3.263 2_566
H(66) S(5) 3.163 2_566
H(66) S(18) 3.012 1_465
H(66) C(55) 3.328 .
H(66) H(6) 2.943 .
H(66) H(81) 2.427 .
H(67) S(4) 3.366 2_566
H(67) S(5) 3.515 2_566
H(67) C(61) 3.416 1_455
H(68) S(11) 3.371 1_455
H(68) C(61) 3.273 1_455
H(68) H(6) 3.477 .
H(69) S(20) 3.234 1_455
H(69) C(30) 3.430 1_455
H(69) H(5) 3.238 .
H(69) H(34) 2.930 1_455
H(69) H(35) 2.510 1_455
H(70) O(6) 3.243 1_455
H(70) H(16) 2.866 1_455
H(70) H(17) 3.511 1_455
H(70) H(34) 3.336 1_455
H(70) H(35) 2.917 1_455
H(71) S(6) 3.163 2_566
H(71) C(18) 3.302 1_455
H(71) H(5) 2.998 .
H(71) H(15) 3.481 1_455
H(71) H(16) 2.417 1_455
H(71) H(82) 3.046 .
H(72) O(6) 2.882 1_455
H(72) C(17) 3.015 1_455
H(72) C(18) 3.205 1_455
H(72) C(30) 3.455 1_455
H(72) C(31) 3.333 1_455
H(72) H(15) 2.586 1_455
H(72) H(16) 2.560 1_455
H(72) H(35) 2.740 1_455
H(72) H(38) 3.160 1_455
H(75) C(25) 3.576 2_566
H(75) C(27) 3.580 2_566
H(75) C(59) 2.899 2_566
H(76) C(25) 3.051 .
H(76) C(59) 3.045 .
H(76) C(59) 3.417 2_566
H(76) H(26) 3.178 .
H(76) H(76) 3.551 2_566
H(77) S(10) 3.038 1_554
H(77) O(1) 3.178 .
H(77) O(2) 2.696 .
H(77) C(20) 3.134 .
H(77) H(11) 3.536 .
H(77) H(19) 2.730 .
H(78) S(18) 3.355 1_465
H(78) O(2) 3.075 .
H(78) O(3) 2.969 .
H(78) C(21) 3.587 .
H(78) C(22) 3.171 .
H(78) C(23) 3.520 .
H(78) H(23) 2.662 .
H(78) H(25) 2.834 .
H(79) S(5) 3.448 2_566
H(79) S(6) 3.450 2_566
H(79) S(9) 3.533 1_554
H(79) S(10) 3.195 1_554
H(80) O(4) 2.575 .
H(80) O(12) 3.527 .
H(80) C(24) 3.470 .
H(80) C(28) 3.076 .
H(80) H(25) 2.986 .
H(80) H(26) 3.590 .
H(80) H(32) 2.632 .
H(80) H(40) 2.970 .
H(81) S(18) 3.061 1_465
H(81) O(11) 3.599 .
H(81) O(12) 2.726 .
H(81) C(47) 3.010 .
H(81) H(25) 3.590 .
H(81) H(40) 3.247 .
H(81) H(66) 2.427 .
H(82) S(5) 3.583 2_566
H(82) S(6) 3.066 2_566
H(82) O(10) 3.192 .
H(82) O(11) 3.101 .
H(82) C(50) 3.495 .
H(82) H(62) 3.124 .
H(82) H(71) 3.046 .
H(83) O(5) 2.527 .
H(83) O(8) 3.110 .
H(83) O(9) 3.555 .
H(83) C(28) 3.482 .
H(83) C(29) 3.521 .
H(83) C(30) 3.475 .
H(83) C(31) 3.489 .
H(83) C(39) 3.268 .
H(83) H(32) 2.955 .
H(83) H(37) 2.882 .
H(83) H(51) 2.617 .
H(84) O(8) 3.573 .
H(84) O(9) 2.645 .
H(84) O(10) 3.511 .
H(84) C(39) 3.416 .
H(84) C(40) 3.551 .
H(84) C(45) 3.085 .
H(84) C(46) 3.570 .
H(84) H(37) 3.342 .
H(84) H(51) 2.838 .
H(84) H(58) 3.500 .
H(84) H(62) 2.175 .
H(85) S(6) 3.123 2_566
H(85) S(7) 3.422 2_566
H(85) C(4) 3.532 2_566
H(85) H(11) 3.506 .
H(85) H(62) 3.156 .
H(86) O(6) 2.966 .
H(86) C(15) 3.081 .
H(86) C(17) 3.509 .
H(86) C(31) 3.199 .
H(86) H(11) 2.449 .
H(86) H(12) 3.057 .
H(86) H(37) 2.583 .

loop_
_geom_torsion_atom_site_label_1
_geom_torsion_atom_site_label_2
_geom_torsion_atom_site_label_3
_geom_torsion_atom_site_label_4
_geom_torsion
S(1) Ni(1) S(5) C(3) 0.37(17)
S(5) Ni(1) S(1) C(1) 0.15(16)
S(1) Ni(1) S(6) C(4) -95.1(7)
S(6) Ni(1) S(1) C(1) -90.9(8)
S(1) Ni(1) S(10) C(6) 179.51(16)
S(10) Ni(1) S(1) C(1) 176.59(16)
S(5) Ni(1) S(6) C(4) 173.63(17)
S(6) Ni(1) S(5) C(3) 177.24(16)
S(5) Ni(1) S(10) C(6) -81.9(6)
S(10) Ni(1) S(5) C(3) -98.0(6)
S(6) Ni(1) S(10) C(6) 2.64(16)
S(10) Ni(1) S(6) C(4) -2.79(17)
S(11) Ni(2) S(15) C(9) 0.73(13)
S(15) Ni(2) S(11) C(7) -0.81(13)
S(11) Ni(2) S(16) C(10) -17(2)
S(16) Ni(2) S(11) C(7) -163(2)
S(11) Ni(2) S(20) C(12) 177.96(13)
S(20) Ni(2) S(11) C(7) 178.31(13)
S(15) Ni(2) S(16) C(10) -178.90(13)
S(16) Ni(2) S(15) C(9) -179.57(13)
S(15) Ni(2) S(20) C(12) -143.8(16)
S(20) Ni(2) S(15) C(9) -37.4(16)
S(16) Ni(2) S(20) C(12) -1.71(13)
S(20) Ni(2) S(16) C(10) 1.98(13)
Ni(1) S(1) C(1) S(2) 177.2(2)
Ni(1) S(1) C(1) C(3) -0.9(4)
C(1) S(2) C(2) S(3) 177.6(3)
C(1) S(2) C(2) S(4) -2.6(3)
C(2) S(2) C(1) S(1) -177.7(3)
C(2) S(2) C(1) C(3) 0.5(4)
C(2) S(4) C(3) S(5) 175.4(3)
C(2) S(4) C(3) C(1) -3.2(4)
C(3) S(4) C(2) S(2) 3.4(3)
C(3) S(4) C(2) S(3) -176.8(3)
Ni(1) S(5) C(3) S(4) -179.7(2)
Ni(1) S(5) C(3) C(1) -1.0(4)
Ni(1) S(6) C(4) S(7) -177.2(2)
Ni(1) S(6) C(4) C(6) 2.4(4)
C(4) S(7) C(5) S(8) -179.2(3)
C(4) S(7) C(5) S(9) 1.4(3)
C(5) S(7) C(4) S(6) 178.5(3)
C(5) S(7) C(4) C(6) -1.1(4)
C(5) S(9) C(6) S(10) -178.4(3)
C(5) S(9) C(6) C(4) 0.4(4)
C(6) S(9) C(5) S(7) -1.2(3)
C(6) S(9) C(5) S(8) 179.4(3)
Ni(1) S(10) C(6) S(9) 176.8(2)
Ni(1) S(10) C(6) C(4) -1.9(4)
Ni(2) S(11) C(7) S(12) -179.7(2)
Ni(2) S(11) C(7) C(9) 0.7(3)
C(7) S(12) C(8) S(13) 179.4(3)
C(7) S(12) C(8) S(14) -1.4(2)
C(8) S(12) C(7) S(11) -178.4(2)
C(8) S(12) C(7) C(9) 1.2(3)
C(8) S(14) C(9) S(15) 178.8(2)
C(8) S(14) C(9) C(7) -0.4(3)
C(9) S(14) C(8) S(12) 1.2(2)
C(9) S(14) C(8) S(13) -179.7(3)
Ni(2) S(15) C(9) S(14) -179.7(2)
Ni(2) S(15) C(9) C(7) -0.5(3)
Ni(2) S(16) C(10) S(17) 178.6(2)
Ni(2) S(16) C(10) C(12) -2.0(3)
C(10) S(17) C(11) S(18) 178.9(2)
C(10) S(17) C(11) S(19) -0.0(2)
C(11) S(17) C(10) S(16) -180.0(2)
C(11) S(17) C(10) C(12) 0.6(3)
C(11) S(19) C(12) S(20) 179.7(2)
C(11) S(19) C(12) C(10) 0.8(3)
C(12) S(19) C(11) S(17) -0.4(2)
C(12) S(19) C(11) S(18) -179.3(2)
Ni(2) S(20) C(12) S(19) -177.84(19)
Ni(2) S(20) C(12) C(10) 1.0(3)
C(18) O(1) C(19) C(20) 177.8(3)
C(19) O(1) C(18) C(16) -70.4(5)
C(19) O(1) C(18) C(17) 168.4(3)
C(20) O(2) C(21) C(22) -177.0(5)
C(21) O(2) C(20) C(19) 95.3(6)
C(22) O(3) C(23) C(24) -177.7(10)
C(22) O(3) C(23) C(51) -13(2)
C(23) O(3) C(22) C(21) 172.1(10)
C(24) O(4) C(28) C(29) -113.6(8)
C(28) O(4) C(24) C(23) -168.4(9)
C(28) O(4) C(24) C(61) 64.1(11)
C(29) O(5) C(30) C(31) -172.6(3)
C(30) O(5) C(29) C(28) -178.3(4)
C(17) O(6) C(31) C(30) 151.3(3)
C(31) O(6) C(17) C(15) 68.3(4)
C(31) O(6) C(17) C(18) -168.0(3)
C(35) O(7) C(37) C(38) 169.6(5)
C(37) O(7) C(35) C(32) 87.2(5)
C(37) O(7) C(35) C(34) -151.5(5)
C(38) O(8) C(39) C(40) 64.5(6)
C(39) O(8) C(38) C(37) 164.5(4)
C(40) O(9) C(41) C(42) -63.6(4)
C(40) O(9) C(41) C(46) 175.8(3)
C(41) O(9) C(40) C(39) -171.3(3)
C(46) O(10) C(50) C(49) 157.5(3)
C(50) O(10) C(46) C(41) -157.5(3)
C(50) O(10) C(46) C(45) 78.2(4)
C(48) O(11) C(49) C(50) 170.6(3)
C(49) O(11) C(48) C(47) 178.3(3)
C(34) O(12) C(47) C(48) -82.1(5)
C(47) O(12) C(34) C(35) -176.3(4)
C(47) O(12) C(34) C(36) -53.4(7)
S(1) C(1) C(3) S(4) -179.9(2)
S(1) C(1) C(3) S(5) 1.4(5)
S(2) C(1) C(3) S(4) 1.9(5)
S(2) C(1) C(3) S(5) -176.9(2)
S(6) C(4) C(6) S(9) -179.2(2)
S(6) C(4) C(6) S(10) -0.4(5)
S(7) C(4) C(6) S(9) 0.5(5)
S(7) C(4) C(6) S(10) 179.3(2)
S(11) C(7) C(9) S(14) 179.1(2)
S(11) C(7) C(9) S(15) -0.2(4)
S(12) C(7) C(9) S(14) -0.5(4)
S(12) C(7) C(9) S(15) -179.8(2)
S(16) C(10) C(12) S(19) 179.6(2)
S(16) C(10) C(12) S(20) 0.7(4)
S(17) C(10) C(12) S(19) -0.9(4)
S(17) C(10) C(12) S(20) -179.8(2)
C(14) C(13) C(15) C(17) -57.3(5)
C(15) C(13) C(14) C(16) 57.6(5)
C(13) C(14) C(16) C(18) -57.3(4)
C(13) C(15) C(17) O(6) 179.6(3)
C(13) C(15) C(17) C(18) 58.6(4)
C(14) C(16) C(18) O(1) -64.0(5)
C(14) C(16) C(18) C(17) 56.4(4)
O(6) C(17) C(18) O(1) -58.3(4)
O(6) C(17) C(18) C(16) 177.4(3)
C(15) C(17) C(18) O(1) 66.6(4)
C(15) C(17) C(18) C(16) -57.7(4)
O(1) C(19) C(20) O(2) 74.1(6)
O(2) C(21) C(22) O(3) 53.6(8)
O(3) C(23) C(24) O(4) -44.7(19)
O(3) C(23) C(24) C(61) 90.7(13)
O(3) C(23) C(51) C(27) -84.2(19)
O(3) C(23) C(51) C(59) -165.0(17)
C(24) C(23) C(51) C(27) 81.2(14)
C(24) C(23) C(51) C(59) 0.5(18)
C(51) C(23) C(24) O(4) 147.1(12)
C(51) C(23) C(24) C(61) -77.5(15)
O(4) C(24) C(61) C(26) -178.9(7)
C(23) C(24) C(61) C(26) 49.7(11)
C(27) C(26) C(61) C(24) -45.3(11)
C(61) C(26) C(27) C(51) 47.8(8)
C(26) C(27) C(51) C(23) -63.8(7)
C(26) C(27) C(51) C(59) 50.4(8)
O(4) C(28) C(29) O(5) -63.3(6)
O(5) C(30) C(31) O(6) 66.0(4)
C(35) C(32) C(52) C(33) -54.0(8)
C(52) C(32) C(35) O(7) 179.3(5)
C(52) C(32) C(35) C(34) 59.2(7)
C(36) C(33) C(52) C(32) 54.6(8)
C(52) C(33) C(36) C(34) -58.9(7)
O(12) C(34) C(35) O(7) -52.7(6)
O(12) C(34) C(35) C(32) 66.1(6)
O(12) C(34) C(36) C(33) -62.3(7)
C(35) C(34) C(36) C(33) 60.0(6)
C(36) C(34) C(35) O(7) -179.2(4)
C(36) C(34) C(35) C(32) -60.3(6)
O(7) C(37) C(38) O(8) 60.2(6)
O(8) C(39) C(40) O(9) 63.8(5)
O(9) C(41) C(42) C(43) -62.7(5)
O(9) C(41) C(46) O(10) -59.3(3)
O(9) C(41) C(46) C(45) 64.4(4)
C(42) C(41) C(46) O(10) 178.0(3)
C(42) C(41) C(46) C(45) -58.2(5)
C(46) C(41) C(42) C(43) 57.3(5)
C(41) C(42) C(43) C(44) -55.9(6)
C(42) C(43) C(44) C(45) 52.9(6)
C(43) C(44) C(45) C(46) -51.5(6)
C(44) C(45) C(46) O(10) 176.0(4)
C(44) C(45) C(46) C(41) 55.0(6)
O(12) C(47) C(48) O(11) -59.6(4)
O(11) C(49) C(50) O(10) 61.6(4)
C(23) C(51) C(59) C(25) 11(2)
C(27) C(51) C(59) C(25) -80.1(16)
N(1) C(53) C(54) C(55) -74.0(4)
N(1) C(53) C(58) C(57) 73.7(3)
C(54) C(53) C(58) C(57) -49.3(4)
C(58) C(53) C(54) C(55) 48.7(5)
C(53) C(54) C(55) C(56) -54.1(5)
C(54) C(55) C(56) N(2) -178.8(2)
C(54) C(55) C(56) C(57) 59.7(3)
N(2) C(56) C(57) C(58) 176.7(3)
C(55) C(56) C(57) C(58) -61.0(4)
C(56) C(57) C(58) C(53) 55.4(4)
